data_7132013
loop_
_publ_author_name
'Zhu, Lizhao'
'Kinjo, Rei'

_publ_section_title
;
 Insertion of carbon monoxide into an unsymmetrical diborene to form an
 oxaborirane.
;
_journal_name_full 'Chemical communications (Cambridge, England)'
_journal_paper_doi 10.1039/d3cc02844e
_journal_year 2023
_chemical_formula_sum 'C73 H112 B4 Br N5 O Si2'
_chemical_formula_weight 1255.00
_space_group_crystal_system monoclinic
_space_group_IT_number 4
_space_group_name_Hall 'P 2yb'
_space_group_name_H-M_alt 'P 1 21 1'
_atom_sites_solution_hydrogens geom
_atom_sites_solution_primary dual
_audit_update_record
;
2023-07-18 deposited with the CCDC.	2023-07-21 downloaded from the CCDC.
;
_cell_angle_alpha 90
_cell_angle_beta 91.3880(14)
_cell_angle_gamma 90
_cell_formula_units_Z 4
_cell_length_a 18.5558(9)
_cell_length_b 18.6589(10)
_cell_length_c 21.0096(11)
_cell_measurement_reflns_used 9843
_cell_measurement_temperature 100.(2)
_cell_measurement_theta_max 25.9355
_cell_measurement_theta_min 2.2254
_cell_volume 7272.0(6)
_computing_cell_refinement 'SAINT V8.40B (Bruker AXS LLC, 2019)'
_computing_data_collection 'Bruker Instrument Service v2012.12.0.3'
_computing_data_reduction 'SAINT V8.40B (Bruker AXS LLC, 2019)'
_computing_molecular_graphics Mercury
_computing_publication_material 'APEX4 (Ver 2021.4-0, Bruker AXS Inc., 2021)'
_computing_structure_refinement 'SHELXL-2018/3 (Sheldrick, 2018)'
_computing_structure_solution 'SHELXT 2018/2 (Sheldrick, 2018)'
_diffrn_ambient_temperature 100.(2)
_diffrn_detector_area_resol_mean 8.3333
_diffrn_measured_fraction_theta_full 0.997
_diffrn_measured_fraction_theta_max 0.997
_diffrn_measurement_device 'APEX II CCD'
_diffrn_measurement_device_type 'CCD area detector'
_diffrn_measurement_method 'phi and omega scans'
_diffrn_radiation_monochromator graphite
_diffrn_radiation_probe x-ray
_diffrn_radiation_type MoK\a
_diffrn_radiation_wavelength 0.71073
_diffrn_reflns_av_R_equivalents 0.1004
_diffrn_reflns_av_unetI/netI 0.1800
_diffrn_reflns_limit_h_max 15
_diffrn_reflns_limit_h_min -23
_diffrn_reflns_limit_k_max 23
_diffrn_reflns_limit_k_min -23
_diffrn_reflns_limit_l_max 26
_diffrn_reflns_limit_l_min -26
_diffrn_reflns_number 79646
_diffrn_reflns_theta_full 25.24
_diffrn_reflns_theta_max 26.77
_diffrn_reflns_theta_min 0.97
_diffrn_source 'fine-focus sealed tube'
_diffrn_source_current 30.0
_diffrn_source_power 1.50
_diffrn_source_type 'Bruker X8APEX'
_diffrn_source_voltage 50
_exptl_absorpt_coefficient_mu 0.643
_exptl_absorpt_correction_T_max 0.94
_exptl_absorpt_correction_T_min 0.79
_exptl_absorpt_correction_type multi-scan
_exptl_absorpt_process_details
;
Krause, L., Herbst-Irmer, R., Sheldrick, G. M., Stalke, D. (2015).
"Comparison of silver and molybdenum microfocus X-ray sources for
single-crystal structure determination"
J. Appl. Cryst. 48, 3-10.
doi:10.1107/S1600576714022985
;
_exptl_crystal_colour 'clear yellow'
_exptl_crystal_density_diffrn 1.146
_exptl_crystal_density_method 'not measured'
_exptl_crystal_description block
_exptl_crystal_F_000 2704
_exptl_crystal_size_max 0.100
_exptl_crystal_size_mid 0.100
_exptl_crystal_size_min 0.100
_refine_diff_density_max 0.478
_refine_diff_density_min -0.517
_refine_ls_abs_structure_details
;

Refined as an inversion twin.
;
_refine_ls_abs_structure_Flack 0.356(7)
_refine_ls_extinction_method none
_refine_ls_goodness_of_fit_ref 0.980
_refine_ls_hydrogen_treatment constr
_refine_ls_matrix_type full
_refine_ls_number_parameters 1628
_refine_ls_number_reflns 30349
_refine_ls_number_restraints 314
_refine_ls_restrained_S_all 0.980
_refine_ls_R_factor_all 0.1494
_refine_ls_R_factor_gt 0.0641
_refine_ls_shift/su_max 0.001
_refine_ls_shift/su_mean 0.000
_refine_ls_structure_factor_coef Fsqd
_refine_ls_weighting_details 'w=1/[\s^2^(Fo^2^)+(0.0350P)^2^] where P=(Fo^2^+2Fc^2^)/3'
_refine_ls_weighting_scheme calc
_refine_ls_wR_factor_gt 0.0987
_refine_ls_wR_factor_ref 0.1215
_reflns_Friedel_coverage 0.900
_reflns_Friedel_fraction_full 0.976
_reflns_Friedel_fraction_max 0.956
_reflns_number_gt 17225
_reflns_number_total 30349
_reflns_threshold_expression 'I > 2\s(I)'
_cod_data_source_file d3cc02844e2.cif
_cod_data_source_block rei1992_re
_cod_depositor_comments
;
The following automatic conversions were performed:

data item '_diffrn_radiation_probe' value 'X-ray' was changed to
'x-ray' in accordance with the
/home/data/users/saulius/crontab/automatic-downloads/rss-feeds/RSC/lib/dictionaries/cif_core.dic
dictionary named 'cif_core.dic' version 2.4.2 last updated on
2011-04-26.

data item '_exptl_absorpt_correction_type' value 'Multi-Scan' was
changed to 'multi-scan' in accordance with the
/home/data/users/saulius/crontab/automatic-downloads/rss-feeds/RSC/lib/dictionaries/cif_core.dic
dictionary named 'cif_core.dic' version 2.4.2 last updated on
2011-04-26.

Automatic conversion script
Id: cif_fix_values 8170 2020-07-09 18:12:32Z antanas 
;
_cod_database_code 7132013

loop_
_space_group_symop_operation_xyz
'x, y, z'
'-x, y+1/2, -z'

loop_
_atom_site_type_symbol
_atom_site_label
_atom_site_fract_x
_atom_site_fract_y
_atom_site_fract_z
_atom_site_U_iso_or_equiv
_atom_site_adp_type
_atom_site_calc_flag
_atom_site_refinement_flags_adp
_atom_site_refinement_flags_occupancy
_atom_site_refinement_flags_posn
_atom_site_occupancy
_atom_site_disorder_assembly
_atom_site_disorder_group
Br Br1 0.22198(4) 0.98818(4) 0.27329(3) 0.02888(19) Uani d . . . 1.000000 . .
Br Br2 0.75219(3) 0.31563(4) 0.20500(4) 0.0328(2) Uani d . . . 1.000000 . .
Si Si03 0.03975(10) 0.34103(11) 0.17457(10) 0.0293(5) Uani d . . . 1.000000 . .
Si Si04 0.94797(10) 0.94635(12) 0.17954(10) 0.0297(5) Uani d . . . 1.000000 . .
Si Si05 0.94504(11) 0.94008(12) 0.32987(10) 0.0291(5) Uani d . . . 1.000000 . .
Si Si06 0.01963(11) 0.37495(12) 0.32057(10) 0.0330(6) Uani d . . . 1.000000 . .
O O2 0.1012(2) 0.2253(2) 0.2913(2) 0.0285(12) Uani d . . . 1.000000 . .
O O1 0.8766(2) 1.0844(2) 0.2465(2) 0.0290(12) Uani d . . . 1.000000 . .
N N9 0.2556(3) 0.6077(3) 0.3317(2) 0.0164(13) Uani d . . . 1.000000 . .
N N6 0.3047(3) 0.5452(3) 0.1802(2) 0.0177(13) Uani d . . . 1.000000 . .
N N4 0.7321(3) 0.6090(3) 0.2075(2) 0.0161(13) Uani d . . . 1.000000 . .
N N5 0.7195(3) 0.7025(3) 0.1480(2) 0.0177(13) Uani d . . . 1.000000 . .
N N2 0.5454(3) 0.9444(3) 0.2945(2) 0.0170(13) Uani d . . . 1.000000 . .
N N3 0.7705(3) 1.0008(3) 0.2549(2) 0.0155(12) Uani d . . . 1.000000 . .
N N8 0.2068(3) 0.3056(3) 0.2670(2) 0.0181(13) Uani d . . . 1.000000 . .
N N7 0.4290(3) 0.3523(3) 0.2168(2) 0.0169(13) Uani d . . . 1.000000 . .
N N1 0.6690(3) 0.7503(3) 0.3048(2) 0.0164(13) Uani d . . . 1.000000 . .
N N10 0.2466(3) 0.6960(3) 0.2658(2) 0.0189(13) Uani d . . . 1.000000 . .
C C90 0.5016(3) 0.3383(3) 0.2149(3) 0.0147(15) Uani d . . . 1.000000 . .
C C112 0.2438(3) 0.6233(4) 0.2700(3) 0.0155(15) Uani d . . . 1.000000 . .
C C60 0.9393(3) 0.6889(3) 0.3902(3) 0.0227(17) Uani d . . . 1.000000 . .
C C94 0.6081(3) 0.3138(4) 0.1545(3) 0.0208(15) Uani d . . . 1.000000 . .
H H94 0.630238 0.304158 0.115136 0.025000 Uiso calc U . R 1.000000 . .
C C93 0.6500(3) 0.3214(4) 0.2092(3) 0.0190(15) Uani d . . . 1.000000 . .
C C54 0.7423(3) 0.5651(3) 0.2652(3) 0.0198(16) Uani d . . . 1.000000 . .
H H54 0.740446 0.598019 0.302667 0.024000 Uiso calc U . R 1.000000 . .
C C78 0.2673(3) 0.2585(3) 0.2737(3) 0.0184(16) Uani d . . . 1.000000 . .
C C37 0.6114(3) 0.6590(3) 0.3697(3) 0.0189(16) Uani d . . . 1.000000 . .
H H37A 0.617765 0.623746 0.334984 0.023000 Uiso calc U . R 1.000000 . .
H H37B 0.654267 0.656442 0.398582 0.023000 Uiso calc U . R 1.000000 . .
C C28 0.3636(3) 0.9713(3) 0.2266(3) 0.0205(16) Uani d . . . 1.000000 . .
H H28 0.339684 0.973625 0.186216 0.025000 Uiso calc U . R 1.000000 . .
C C92 0.6191(3) 0.3343(3) 0.2672(3) 0.0181(16) Uani d . . . 1.000000 . .
H H92 0.648722 0.338162 0.304630 0.022000 Uiso calc U . R 1.000000 . .
C C61 0.8723(4) 0.7024(4) 0.4183(3) 0.0243(18) Uani d . . . 1.000000 . .
H H61 0.869369 0.702776 0.463418 0.029000 Uiso calc U . R 1.000000 . .
C C29 0.4370(3) 0.9617(3) 0.2300(3) 0.0167(15) Uani d . . . 1.000000 . .
C C102 0.3709(3) 0.5585(3) 0.1448(3) 0.0166(15) Uani d . . . 1.000000 . .
C C57 0.8104(3) 0.7143(3) 0.3146(3) 0.0179(16) Uani d . . . 1.000000 . .
C C58 0.8770(3) 0.7013(4) 0.2885(3) 0.0211(17) Uani d . . . 1.000000 . .
H H58 0.879998 0.700573 0.243432 0.025000 Uiso calc U . R 1.000000 . .
C C24 0.4726(3) 0.9578(3) 0.2901(3) 0.0171(15) Uani d . . . 1.000000 . .
C C46 0.7313(3) 0.6826(4) 0.2094(3) 0.0174(16) Uani d . . . 1.000000 . .
C C68 0.2177(3) 0.3781(3) 0.2489(3) 0.0149(15) Uani d . . . 1.000000 . .
C C47 0.7126(3) 0.6434(4) 0.1084(3) 0.0212(16) Uani d . . . 1.000000 . .
C C83 0.2846(3) 0.2130(3) 0.2229(3) 0.0184(15) Uani d . . . 1.000000 . .
C C114 0.2663(3) 0.6709(4) 0.3669(3) 0.0199(16) Uani d . . . 1.000000 . .
C C95 0.5338(3) 0.3203(4) 0.1569(3) 0.0178(15) Uani d . . . 1.000000 . .
C C48 0.7212(3) 0.5848(4) 0.1449(3) 0.0211(17) Uani d . . . 1.000000 . .
C C2 0.7577(3) 0.9262(3) 0.2593(3) 0.0175(16) Uani d . . . 1.000000 . .
C C3 0.8307(3) 0.8899(3) 0.2470(3) 0.0201(16) Uani d . . . 1.000000 . .
H H3A 0.830097 0.868348 0.203937 0.024000 Uiso calc U . R 1.000000 . .
H H3B 0.839683 0.851382 0.278563 0.024000 Uiso calc U . R 1.000000 . .
C C70 0.0844(3) 0.3543(3) 0.2559(3) 0.0180(16) Uani d . . . 1.000000 . .
C C40 0.5438(3) 0.6408(4) 0.4063(3) 0.0200(16) Uani d . . . 1.000000 . .
H H40 0.548647 0.591622 0.424899 0.024000 Uiso calc U . R 1.000000 . .
C C67 0.2752(3) 0.4922(4) 0.2099(3) 0.0179(15) Uani d . . . 1.000000 . .
C C27 0.3246(3) 0.9776(3) 0.2807(3) 0.0160(15) Uani d . . . 1.000000 . .
C C113 0.2607(3) 0.7258(3) 0.3258(3) 0.0165(15) Uani d . . . 1.000000 . .
C C1 0.6994(3) 0.8069(4) 0.2803(3) 0.0160(15) Uani d . . . 1.000000 . .
C C38 0.5967(3) 0.7882(3) 0.3952(3) 0.0173(15) Uani d . . . 1.000000 . .
H H38A 0.593383 0.837308 0.377546 0.021000 Uiso calc U . R 1.000000 . .
H H38B 0.639222 0.785847 0.424478 0.021000 Uiso calc U . R 1.000000 . .
C C42 0.4711(3) 0.7184(4) 0.3327(3) 0.0240(17) Uani d . . . 1.000000 . .
H H42 0.428049 0.720112 0.303138 0.029000 Uiso calc U . R 1.000000 . .
C C33 0.4676(3) 0.9705(3) 0.4115(3) 0.0214(16) Uani d . . . 1.000000 . .
H H33 0.513507 0.942556 0.410175 0.026000 Uiso calc U . R 1.000000 . .
C C26 0.3575(3) 0.9769(3) 0.3397(3) 0.0163(15) Uani d . . . 1.000000 . .
H H26 0.329490 0.983284 0.376547 0.020000 Uiso calc U . R 1.000000 . .
C C91 0.5451(3) 0.3415(3) 0.2710(3) 0.0179(15) Uani d . . . 1.000000 . .
C C12 0.7117(3) 1.0497(3) 0.2600(3) 0.0221(17) Uani d . . . 1.000000 . .
C C87 0.2402(3) 0.2138(3) 0.1612(3) 0.0219(16) Uani d . . . 1.000000 . .
H H87 0.192367 0.235416 0.170598 0.026000 Uiso calc U . R 1.000000 . .
C C111 0.5157(3) 0.5176(4) 0.1083(3) 0.0289(19) Uani d . . . 1.000000 . .
H H11A 0.561109 0.526462 0.085768 0.035000 Uiso calc U . R 1.000000 . .
H H11B 0.519995 0.470705 0.130183 0.035000 Uiso calc U . R 1.000000 . .
C C62 0.8106(3) 0.7151(3) 0.3812(3) 0.0202(16) Uani d . . . 1.000000 . .
H H62 0.766721 0.724779 0.401929 0.024000 Uiso calc U . R 1.000000 . .
C C43 0.4624(3) 0.7735(4) 0.3865(3) 0.0251(17) Uani d . . . 1.000000 . .
H H43A 0.457640 0.822240 0.368258 0.030000 Uiso calc U . R 1.000000 . .
H H43B 0.418335 0.762829 0.410344 0.030000 Uiso calc U . R 1.000000 . .
C C25 0.4313(3) 0.9669(3) 0.3461(3) 0.0172(15) Uani d . . . 1.000000 . .
C C51 0.7138(3) 0.7792(3) 0.1290(3) 0.0222(17) Uani d . . . 1.000000 . .
H H51 0.724733 0.808028 0.168231 0.027000 Uiso calc U . R 1.000000 . .
C C123 0.1631(3) 0.5795(3) 0.1672(3) 0.0170(15) Uani d . . . 1.000000 . .
C C45 0.5349(4) 0.6958(3) 0.4604(3) 0.0230(17) Uani d . . . 1.000000 . .
H H45A 0.491292 0.684490 0.484730 0.028000 Uiso calc U . R 1.000000 . .
H H45B 0.577217 0.693931 0.489975 0.028000 Uiso calc U . R 1.000000 . .
C C59 0.9390(3) 0.6893(4) 0.3243(3) 0.0253(19) Uani d . . . 1.000000 . .
H H59 0.982910 0.681009 0.303109 0.030000 Uiso calc U . R 1.000000 . .
C C117 0.2575(3) 0.5333(3) 0.3554(3) 0.0173(15) Uani d . . . 1.000000 . .
H H117 0.242033 0.501872 0.319022 0.021000 Uiso calc U . R 1.000000 . .
C C36 0.6046(3) 0.7344(3) 0.3416(3) 0.0167(16) Uani d . . . 1.000000 . .
C C50 0.7223(4) 0.5079(4) 0.1252(3) 0.0314(19) Uani d . . . 1.000000 . .
H H50A 0.767183 0.485596 0.140652 0.047000 Uiso calc U . R 1.000000 . .
H H50B 0.719162 0.504759 0.078676 0.047000 Uiso calc U . R 1.000000 . .
H H50C 0.681113 0.482935 0.143419 0.047000 Uiso calc U . R 1.000000 . .
C C44 0.5281(3) 0.7703(3) 0.4313(3) 0.0197(16) Uani d . . . 1.000000 . .
H H44 0.522095 0.806162 0.466189 0.024000 Uiso calc U . R 1.000000 . .
C C39 0.5390(3) 0.7367(4) 0.2964(3) 0.0229(17) Uani d . . . 1.000000 . .
H H39A 0.545309 0.701866 0.261452 0.027000 Uiso calc U . R 1.000000 . .
H H39B 0.534298 0.785109 0.277556 0.027000 Uiso calc U . R 1.000000 . .
C C100 0.5128(4) 0.4348(4) 0.3506(3) 0.0265(17) Uani d . . . 1.000000 . .
H H10A 0.563077 0.449897 0.356956 0.040000 Uiso calc U . R 1.000000 . .
H H10B 0.486269 0.443597 0.389543 0.040000 Uiso calc U . R 1.000000 . .
H H10C 0.490727 0.462204 0.315385 0.040000 Uiso calc U . R 1.000000 . .
C C124 0.1601(3) 0.5728(3) 0.1011(3) 0.0223(17) Uani d . . . 1.000000 . .
H H124 0.203212 0.561751 0.079705 0.027000 Uiso calc U . R 1.000000 . .
C C129 -0.0372(7) 0.6101(8) 0.0542(7) 0.027(3) Uani d U P D 0.592(12) A 1
C C89 0.2751(4) 0.2603(4) 0.1104(3) 0.0307(19) Uani d . . . 1.000000 . .
H H89A 0.282670 0.308810 0.127189 0.046000 Uiso calc U . R 1.000000 . .
H H89B 0.243294 0.262432 0.072524 0.046000 Uiso calc U . R 1.000000 . .
H H89C 0.321503 0.239502 0.099076 0.046000 Uiso calc U . R 1.000000 . .
C C104 0.3831(3) 0.4995(4) 0.0957(3) 0.0199(15) Uani d . . . 1.000000 . .
H H10D 0.341755 0.497717 0.065053 0.024000 Uiso calc U . R 1.000000 . .
H H10E 0.386920 0.452458 0.117286 0.024000 Uiso calc U . R 1.000000 . .
C C79 0.3060(3) 0.2568(4) 0.3313(3) 0.0216(16) Uani d . . . 1.000000 . .
C C30 0.4795(4) 0.9541(4) 0.1696(3) 0.0276(18) Uani d . . . 1.000000 . .
H H30 0.531914 0.958157 0.181097 0.033000 Uiso calc U . R 1.000000 . .
C C21 0.7280(4) 1.0421(4) 0.3803(3) 0.034(2) Uani d . . . 1.000000 . .
H H21 0.756008 0.998957 0.367395 0.041000 Uiso calc U . R 1.000000 . .
C C80 0.3630(4) 0.2083(4) 0.3376(3) 0.0254(17) Uani d . . . 1.000000 . .
H H80 0.389343 0.205319 0.376914 0.031000 Uiso calc U . R 1.000000 . .
C C99 0.5104(3) 0.3556(4) 0.3347(3) 0.0230(17) Uani d . . . 1.000000 . .
H H99 0.458526 0.341402 0.330423 0.028000 Uiso calc U . R 1.000000 . .
C C17 0.6788(4) 1.0776(4) 0.2052(3) 0.0282(18) Uani d . . . 1.000000 . .
C C13 0.6897(4) 1.0705(4) 0.3213(3) 0.0270(18) Uani d . . . 1.000000 . .
C C69 0.1443(3) 0.4144(3) 0.2533(3) 0.0203(16) Uani d . . . 1.000000 . .
H H69A 0.135480 0.445601 0.215831 0.024000 Uiso calc U . R 1.000000 . .
H H69B 0.142895 0.444423 0.292124 0.024000 Uiso calc U . R 1.000000 . .
C C55 0.8154(3) 0.5282(4) 0.2676(3) 0.0303(19) Uani d . . . 1.000000 . .
H H55A 0.817233 0.492135 0.233712 0.045000 Uiso calc U . R 1.000000 . .
H H55B 0.822618 0.504782 0.309016 0.045000 Uiso calc U . R 1.000000 . .
H H55C 0.853445 0.563772 0.261545 0.045000 Uiso calc U . R 1.000000 . .
C C118 0.2045(3) 0.5207(3) 0.4085(3) 0.0224(16) Uani d . . . 1.000000 . .
H H11C 0.218734 0.549436 0.445785 0.034000 Uiso calc U . R 1.000000 . .
H H11D 0.204598 0.469804 0.420092 0.034000 Uiso calc U . R 1.000000 . .
H H11E 0.155929 0.534705 0.393887 0.034000 Uiso calc U . R 1.000000 . .
C C110 0.4528(3) 0.5154(3) 0.0604(3) 0.0244(17) Uani d . . . 1.000000 . .
H H110 0.461248 0.477130 0.028114 0.029000 Uiso calc U . R 1.000000 . .
C C103 0.3645(3) 0.6304(3) 0.1117(3) 0.0218(16) Uani d . . . 1.000000 . .
H H10F 0.355928 0.668451 0.143435 0.026000 Uiso calc U . R 1.000000 . .
H H10G 0.323025 0.629654 0.081099 0.026000 Uiso calc U . R 1.000000 . .
C C34 0.4223(4) 0.9403(4) 0.4648(3) 0.0321(18) Uani d . . . 1.000000 . .
H H34A 0.380040 0.970892 0.470726 0.048000 Uiso calc U . R 1.000000 . .
H H34B 0.451238 0.938780 0.504450 0.048000 Uiso calc U . R 1.000000 . .
H H34C 0.406403 0.891683 0.453636 0.048000 Uiso calc U . R 1.000000 . .
C C106 0.5043(3) 0.5768(4) 0.1575(3) 0.0285(18) Uani d . . . 1.000000 . .
H H106 0.545910 0.578255 0.188660 0.034000 Uiso calc U . R 1.000000 . .
C C125 0.0975(3) 0.5815(4) 0.0655(3) 0.0262(17) Uani d . . . 1.000000 . .
H H125 0.098971 0.576274 0.020600 0.031000 Uiso calc U . R 1.000000 . .
C C84 0.2830(3) 0.3011(4) 0.3881(3) 0.0237(17) Uani d . . . 1.000000 . .
H H84 0.256851 0.344299 0.371365 0.028000 Uiso calc U . R 1.000000 . .
C C41 0.4787(3) 0.6432(4) 0.3616(3) 0.0252(17) Uani d . . . 1.000000 . .
H H41A 0.434752 0.631079 0.385172 0.030000 Uiso calc U . R 1.000000 . .
H H41B 0.484223 0.607451 0.327241 0.030000 Uiso calc U . R 1.000000 . .
C C81 0.3818(3) 0.1644(4) 0.2873(3) 0.0242(17) Uani d . . . 1.000000 . .
H H81 0.421883 0.132930 0.291774 0.029000 Uiso calc U . R 1.000000 . .
C C109 0.4470(4) 0.5880(4) 0.0274(3) 0.0256(17) Uani d . . . 1.000000 . .
H H10H 0.491912 0.597859 0.004418 0.031000 Uiso calc U . R 1.000000 . .
H H10I 0.406470 0.587247 -0.004115 0.031000 Uiso calc U . R 1.000000 . .
C C56 0.6807(3) 0.5105(4) 0.2714(3) 0.0265(18) Uani d . . . 1.000000 . .
H H56A 0.634653 0.533628 0.260437 0.040000 Uiso calc U . R 1.000000 . .
H H56B 0.679685 0.492873 0.315354 0.040000 Uiso calc U . R 1.000000 . .
H H56C 0.688532 0.470186 0.242502 0.040000 Uiso calc U . R 1.000000 . .
C C96 0.4875(3) 0.3045(4) 0.0979(3) 0.0229(17) Uani d . . . 1.000000 . .
H H96 0.440993 0.331052 0.101671 0.028000 Uiso calc U . R 1.000000 . .
C C63 1.0062(4) 0.6757(4) 0.4324(3) 0.0276(18) Uani d . . . 1.000000 . .
C C74 -0.0423(4) 0.3985(4) 0.1594(4) 0.047(2) Uani d . . . 1.000000 . .
H H74A -0.078244 0.388315 0.191608 0.071000 Uiso calc U . R 1.000000 . .
H H74B -0.062849 0.387810 0.116989 0.071000 Uiso calc U . R 1.000000 . .
H H74C -0.028655 0.449144 0.161578 0.071000 Uiso calc U . R 1.000000 . .
C C128 0.0967(4) 0.5960(4) 0.1953(3) 0.0251(18) Uani d . . . 1.000000 . .
H H128 0.095027 0.601680 0.240180 0.030000 Uiso calc U . R 1.000000 . .
C C115 0.2682(4) 0.8038(3) 0.3392(3) 0.0290(18) Uani d . . . 1.000000 . .
H H11F 0.310818 0.822402 0.318068 0.044000 Uiso calc U . R 1.000000 . .
H H11G 0.273498 0.811311 0.385235 0.044000 Uiso calc U . R 1.000000 . .
H H11H 0.225157 0.829014 0.323101 0.044000 Uiso calc U . R 1.000000 . .
C C119 0.3340(3) 0.5122(3) 0.3736(3) 0.0266(18) Uani d . . . 1.000000 . .
H H11I 0.366660 0.528134 0.340512 0.040000 Uiso calc U . R 1.000000 . .
H H11J 0.336995 0.459961 0.377960 0.040000 Uiso calc U . R 1.000000 . .
H H11K 0.347881 0.534749 0.414223 0.040000 Uiso calc U . R 1.000000 . .
C C127 0.0339(4) 0.6042(4) 0.1589(3) 0.0271(18) Uani d . . . 1.000000 . .
H H127 -0.009634 0.614523 0.179943 0.033000 Uiso calc U . R 1.000000 . .
C C108 0.4348(3) 0.6464(4) 0.0760(3) 0.0258(17) Uani d . . . 1.000000 . .
H H108 0.430615 0.693796 0.054048 0.031000 Uiso calc U . R 1.000000 . .
C C126 0.0320(3) 0.5978(4) 0.0932(3) 0.0241(16) Uani d U . D 1.000000 . .
C C116 0.2807(3) 0.6743(3) 0.4370(3) 0.0216(16) Uani d . . . 1.000000 . .
H H11L 0.236613 0.662563 0.459507 0.032000 Uiso calc U . R 1.000000 . .
H H11M 0.296481 0.722815 0.448771 0.032000 Uiso calc U . R 1.000000 . .
H H11N 0.318635 0.639925 0.448890 0.032000 Uiso calc U . R 1.000000 . .
C C49 0.6995(4) 0.6457(4) 0.0380(3) 0.0302(18) Uani d . . . 1.000000 . .
H H49A 0.657983 0.676491 0.028182 0.045000 Uiso calc U . R 1.000000 . .
H H49B 0.689778 0.597116 0.022186 0.045000 Uiso calc U . R 1.000000 . .
H H49C 0.742262 0.664861 0.017417 0.045000 Uiso calc U . R 1.000000 . .
C C82 0.3424(3) 0.1665(4) 0.2311(3) 0.0243(17) Uani d . . . 1.000000 . .
H H82 0.354980 0.135519 0.197234 0.029000 Uiso calc U . R 1.000000 . .
C C105 0.4342(3) 0.5608(4) 0.1923(3) 0.0249(18) Uani d . . . 1.000000 . .
H H10J 0.438464 0.514228 0.214591 0.030000 Uiso calc U . R 1.000000 . .
H H10K 0.425762 0.598457 0.224486 0.030000 Uiso calc U . R 1.000000 . .
C C4 0.8923(3) 0.9482(4) 0.2526(3) 0.0199(16) Uani d . . . 1.000000 . .
B B1 0.7398(4) 0.7303(4) 0.2731(3) 0.0150(18) Uani d . . . 1.000000 . .
C C11 0.8419(4) 1.1526(3) 0.2402(3) 0.0336(19) Uani d . . . 1.000000 . .
H H11O 0.832471 1.162862 0.195045 0.050000 Uiso calc U . R 1.000000 . .
H H11P 0.873288 1.189870 0.258591 0.050000 Uiso calc U . R 1.000000 . .
H H11Q 0.796284 1.151748 0.262709 0.050000 Uiso calc U . R 1.000000 . .
C C77 0.1352(4) 0.1575(4) 0.3010(3) 0.0357(19) Uani d . . . 1.000000 . .
H H77A 0.133681 0.130227 0.261159 0.054000 Uiso calc U . R 1.000000 . .
H H77B 0.109801 0.130778 0.333842 0.054000 Uiso calc U . R 1.000000 . .
H H77C 0.185470 0.164826 0.314869 0.054000 Uiso calc U . R 1.000000 . .
C C122 0.2934(4) 0.7890(3) 0.1912(3) 0.0292(19) Uani d . . . 1.000000 . .
H H12A 0.285182 0.833921 0.214003 0.044000 Uiso calc U . R 1.000000 . .
H H12B 0.293691 0.798382 0.145269 0.044000 Uiso calc U . R 1.000000 . .
H H12C 0.339858 0.768593 0.204912 0.044000 Uiso calc U . R 1.000000 . .
B B5 0.2337(4) 0.5685(4) 0.2099(3) 0.0148(18) Uani d . . . 1.000000 . .
C C18 0.7087(4) 1.0624(4) 0.1413(3) 0.0320(19) Uani d . . . 1.000000 . .
H H18 0.760597 1.049350 0.148260 0.038000 Uiso calc U . R 1.000000 . .
B B2 0.6902(4) 0.8885(4) 0.2750(3) 0.0176(18) Uani d . . . 1.000000 . .
C C98 0.4707(4) 0.2236(3) 0.0964(3) 0.0288(18) Uani d . . . 1.000000 . .
H H98A 0.515777 0.196553 0.093888 0.043000 Uiso calc U . R 1.000000 . .
H H98B 0.439776 0.212736 0.059208 0.043000 Uiso calc U . R 1.000000 . .
H H98C 0.445826 0.210215 0.135289 0.043000 Uiso calc U . R 1.000000 . .
C C10 0.8924(3) 0.9773(4) 0.1097(3) 0.039(2) Uani d . . . 1.000000 . .
H H10Q 0.845436 0.953252 0.109702 0.058000 Uiso calc U . R 1.000000 . .
H H10R 0.917153 0.965742 0.070379 0.058000 Uiso calc U . R 1.000000 . .
H H10S 0.885307 1.029280 0.112444 0.058000 Uiso calc U . R 1.000000 . .
C C121 0.1593(4) 0.7724(4) 0.2055(3) 0.034(2) Uani d . . . 1.000000 . .
H H12D 0.122089 0.736517 0.213641 0.052000 Uiso calc U . R 1.000000 . .
H H12E 0.149705 0.794807 0.163957 0.052000 Uiso calc U . R 1.000000 . .
H H12F 0.158755 0.809129 0.238826 0.052000 Uiso calc U . R 1.000000 . .
C C120 0.2333(4) 0.7361(4) 0.2056(3) 0.0253(18) Uani d . . . 1.000000 . .
H H120 0.232015 0.700083 0.170344 0.030000 Uiso calc U . R 1.000000 . .
C C85 0.2304(4) 0.2584(4) 0.4291(3) 0.043(2) Uani d . . . 1.000000 . .
H H85A 0.187088 0.246554 0.403612 0.065000 Uiso calc U . R 1.000000 . .
H H85B 0.216988 0.287275 0.465873 0.065000 Uiso calc U . R 1.000000 . .
H H85C 0.253740 0.214056 0.443841 0.065000 Uiso calc U . R 1.000000 . .
C C97 0.5212(4) 0.3261(4) 0.0354(3) 0.0339(19) Uani d . . . 1.000000 . .
H H97A 0.536565 0.376284 0.037844 0.051000 Uiso calc U . R 1.000000 . .
H H97B 0.485602 0.320373 0.000536 0.051000 Uiso calc U . R 1.000000 . .
H H97C 0.562988 0.295545 0.027633 0.051000 Uiso calc U . R 1.000000 . .
C C86 0.3456(3) 0.3269(4) 0.4307(3) 0.0283(17) Uani d . . . 1.000000 . .
H H86A 0.367691 0.285849 0.452687 0.042000 Uiso calc U . R 1.000000 . .
H H86B 0.327683 0.360955 0.462078 0.042000 Uiso calc U . R 1.000000 . .
H H86C 0.381626 0.350542 0.404512 0.042000 Uiso calc U . R 1.000000 . .
C C16 0.6218(4) 1.1267(4) 0.2127(4) 0.037(2) Uani d . . . 1.000000 . .
H H16 0.598199 1.146825 0.176309 0.045000 Uiso calc U . R 1.000000 . .
C C5 0.8873(4) 0.9093(4) 0.3957(3) 0.035(2) Uani d . . . 1.000000 . .
H H5A 0.846384 0.942075 0.399812 0.053000 Uiso calc U . R 1.000000 . .
H H5B 0.915613 0.908587 0.435662 0.053000 Uiso calc U . R 1.000000 . .
H H5C 0.869331 0.860914 0.386303 0.053000 Uiso calc U . R 1.000000 . .
C C9 1.0290(4) 1.0067(4) 0.1851(3) 0.042(2) Uani d . . . 1.000000 . .
H H9A 1.013474 1.055669 0.194412 0.064000 Uiso calc U . R 1.000000 . .
H H9B 1.053946 1.005989 0.144500 0.064000 Uiso calc U . R 1.000000 . .
H H9C 1.061708 0.989757 0.219146 0.064000 Uiso calc U . R 1.000000 . .
B B4 0.8463(4) 1.0192(4) 0.2514(4) 0.025(2) Uani d . . . 1.000000 . .
B B6 0.2841(4) 0.4123(4) 0.2276(4) 0.0184(18) Uani d . . . 1.000000 . .
C C75 0.0132(4) 0.2449(4) 0.1635(4) 0.043(2) Uani d . . . 1.000000 . .
H H75A 0.056450 0.215652 0.158191 0.064000 Uiso calc U . R 1.000000 . .
H H75B -0.018318 0.240393 0.125589 0.064000 Uiso calc U . R 1.000000 . .
H H75C -0.012586 0.228411 0.200966 0.064000 Uiso calc U . R 1.000000 . .
B B8 0.1311(4) 0.2890(4) 0.2731(4) 0.0226(19) Uani d . . . 1.000000 . .
C C14 0.6334(4) 1.1195(4) 0.3252(4) 0.036(2) Uani d . . . 1.000000 . .
H H14 0.618118 1.134981 0.365845 0.044000 Uiso calc U . R 1.000000 . .
C C65 1.0750(3) 0.6774(4) 0.3944(3) 0.039(2) Uani d . . . 1.000000 . .
H H65A 1.073984 0.638423 0.363159 0.059000 Uiso calc U . R 1.000000 . .
H H65B 1.116797 0.671500 0.423321 0.059000 Uiso calc U . R 1.000000 . .
H H65C 1.078418 0.723474 0.372269 0.059000 Uiso calc U . R 1.000000 . .
C C52 0.7694(4) 0.8002(4) 0.0806(3) 0.046(2) Uani d . . . 1.000000 . .
H H52A 0.817362 0.785065 0.095836 0.069000 Uiso calc U . R 1.000000 . .
H H52B 0.768849 0.852360 0.074913 0.069000 Uiso calc U . R 1.000000 . .
H H52C 0.757895 0.776855 0.039865 0.069000 Uiso calc U . R 1.000000 . .
C C76 0.1022(4) 0.3661(4) 0.1101(3) 0.037(2) Uani d . . . 1.000000 . .
H H76A 0.107121 0.418402 0.108638 0.056000 Uiso calc U . R 1.000000 . .
H H76B 0.082793 0.348786 0.069153 0.056000 Uiso calc U . R 1.000000 . .
H H76C 0.149548 0.344434 0.118676 0.056000 Uiso calc U . R 1.000000 . .
C C71 0.0650(4) 0.3644(4) 0.3995(3) 0.047(2) Uani d . . . 1.000000 . .
H H71A 0.076182 0.313663 0.406808 0.071000 Uiso calc U . R 1.000000 . .
H H71B 0.033076 0.381542 0.432709 0.071000 Uiso calc U . R 1.000000 . .
H H71C 0.109724 0.392311 0.400724 0.071000 Uiso calc U . R 1.000000 . .
C C64 1.0126(4) 0.7329(5) 0.4841(4) 0.052(3) Uani d . . . 1.000000 . .
H H64A 1.011238 0.780456 0.464375 0.078000 Uiso calc U . R 1.000000 . .
H H64B 1.058311 0.726794 0.507847 0.078000 Uiso calc U . R 1.000000 . .
H H64C 0.972435 0.728082 0.513190 0.078000 Uiso calc U . R 1.000000 . .
C C72 -0.0117(4) 0.4695(4) 0.3154(4) 0.048(2) Uani d . . . 1.000000 . .
H H72A 0.029402 0.501789 0.322564 0.072000 Uiso calc U . R 1.000000 . .
H H72B -0.047756 0.478192 0.347778 0.072000 Uiso calc U . R 1.000000 . .
H H72C -0.033122 0.478415 0.273023 0.072000 Uiso calc U . R 1.000000 . .
B B3 0.6098(4) 0.9251(4) 0.2862(4) 0.0179(18) Uani d . . . 1.000000 . .
C C101 0.5442(4) 0.3114(4) 0.3889(3) 0.0371(19) Uani d . . . 1.000000 . .
H H10L 0.542507 0.260447 0.377617 0.056000 Uiso calc U . R 1.000000 . .
H H10M 0.517288 0.319259 0.427853 0.056000 Uiso calc U . R 1.000000 . .
H H10N 0.594432 0.326134 0.395960 0.056000 Uiso calc U . R 1.000000 . .
C C107 0.4969(4) 0.6480(4) 0.1238(4) 0.033(2) Uani d . . . 1.000000 . .
H H10O 0.542143 0.658962 0.101648 0.039000 Uiso calc U . R 1.000000 . .
H H10P 0.488820 0.686343 0.155379 0.039000 Uiso calc U . R 1.000000 . .
C C03W 0.2019(5) -0.1519(6) 0.5446(5) 0.068(3) Uani d . . . 1.000000 . .
H H03W 0.199964 -0.199284 0.561092 0.081000 Uiso calc U . R 1.000000 . .
C C03X 0.2123(4) -0.0131(6) 0.4956(4) 0.054(2) Uani d . . . 1.000000 . .
C C15 0.6004(4) 1.1453(4) 0.2726(4) 0.040(2) Uani d . . . 1.000000 . .
H H15 0.561067 1.177371 0.276866 0.048000 Uiso calc U . R 1.000000 . .
C C8 0.9779(4) 0.8528(4) 0.1621(4) 0.046(2) Uani d . . . 1.000000 . .
H H8A 1.011183 0.836382 0.195926 0.068000 Uiso calc U . R 1.000000 . .
H H8B 1.002253 0.851842 0.121227 0.068000 Uiso calc U . R 1.000000 . .
H H8C 0.935780 0.821027 0.159908 0.068000 Uiso calc U . R 1.000000 . .
C C23 0.7823(4) 1.0974(5) 0.4061(3) 0.051(2) Uani d . . . 1.000000 . .
H H23A 0.821417 1.102913 0.375920 0.077000 Uiso calc U . R 1.000000 . .
H H23B 0.802205 1.081190 0.447218 0.077000 Uiso calc U . R 1.000000 . .
H H23C 0.758054 1.143619 0.411512 0.077000 Uiso calc U . R 1.000000 . .
C C31 0.4659(4) 0.8789(4) 0.1410(3) 0.046(2) Uani d . . . 1.000000 . .
H H31A 0.476001 0.842393 0.173545 0.070000 Uiso calc U . R 1.000000 . .
H H31B 0.497592 0.871490 0.104936 0.070000 Uiso calc U . R 1.000000 . .
H H31C 0.415496 0.875078 0.126366 0.070000 Uiso calc U . R 1.000000 . .
C C88 0.2264(4) 0.1389(4) 0.1340(3) 0.042(2) Uani d . . . 1.000000 . .
H H88A 0.271390 0.119304 0.117828 0.063000 Uiso calc U . R 1.000000 . .
H H88B 0.190406 0.141865 0.099133 0.063000 Uiso calc U . R 1.000000 . .
H H88C 0.208428 0.107580 0.167502 0.063000 Uiso calc U . R 1.000000 . .
C C35 0.4866(4) 1.0492(4) 0.4263(3) 0.036(2) Uani d . . . 1.000000 . .
H H35A 0.516620 1.068414 0.392524 0.053000 Uiso calc U . R 1.000000 . .
H H35B 0.513150 1.051904 0.467134 0.053000 Uiso calc U . R 1.000000 . .
H H35C 0.442224 1.077436 0.428655 0.053000 Uiso calc U . R 1.000000 . .
B B7 0.3653(4) 0.3742(4) 0.2229(3) 0.0156(17) Uani d . . . 1.000000 . .
C C32 0.4609(4) 1.0119(4) 0.1217(3) 0.041(2) Uani d . . . 1.000000 . .
H H32A 0.409379 1.009469 0.110485 0.062000 Uiso calc U . R 1.000000 . .
H H32B 0.489104 1.004814 0.083384 0.062000 Uiso calc U . R 1.000000 . .
H H32C 0.472122 1.058917 0.140191 0.062000 Uiso calc U . R 1.000000 . .
C C73 -0.0589(4) 0.3122(5) 0.3204(4) 0.054(3) Uani d . . . 1.000000 . .
H H73A -0.087812 0.318861 0.281191 0.081000 Uiso calc U . R 1.000000 . .
H H73B -0.088665 0.322258 0.357281 0.081000 Uiso calc U . R 1.000000 . .
H H73C -0.041452 0.262716 0.322682 0.081000 Uiso calc U . R 1.000000 . .
C C22 0.6771(4) 1.0185(4) 0.4320(3) 0.042(2) Uani d . . . 1.000000 . .
H H22A 0.652501 1.060452 0.449223 0.063000 Uiso calc U . R 1.000000 . .
H H22B 0.704646 0.994510 0.466231 0.063000 Uiso calc U . R 1.000000 . .
H H22C 0.641249 0.985156 0.413887 0.063000 Uiso calc U . R 1.000000 . .
C C049 0.2308(6) -0.0962(6) 0.5776(5) 0.077(3) Uani d . . . 1.000000 . .
H H049 0.248228 -0.104978 0.619747 0.092000 Uiso calc U . R 1.000000 . .
C C66 0.9995(4) 0.6023(5) 0.4639(3) 0.049(2) Uani d . . . 1.000000 . .
H H66A 0.957375 0.601965 0.491134 0.073000 Uiso calc U . R 1.000000 . .
H H66B 1.043024 0.592379 0.489689 0.073000 Uiso calc U . R 1.000000 . .
H H66C 0.993689 0.565402 0.430922 0.073000 Uiso calc U . R 1.000000 . .
C C20 0.6719(4) 0.9983(4) 0.1114(3) 0.042(2) Uani d . . . 1.000000 . .
H H20A 0.679843 0.956208 0.138601 0.063000 Uiso calc U . R 1.000000 . .
H H20B 0.691742 0.989361 0.069395 0.063000 Uiso calc U . R 1.000000 . .
H H20C 0.620021 1.007674 0.106942 0.063000 Uiso calc U . R 1.000000 . .
C C6 1.0204(4) 0.8738(4) 0.3239(4) 0.047(2) Uani d . . . 1.000000 . .
H H6A 1.001382 0.828131 0.307871 0.071000 Uiso calc U . R 1.000000 . .
H H6B 1.042908 0.866557 0.366145 0.071000 Uiso calc U . R 1.000000 . .
H H6C 1.056458 0.892145 0.294723 0.071000 Uiso calc U . R 1.000000 . .
C C7 0.9851(4) 1.0280(4) 0.3548(4) 0.046(2) Uani d . . . 1.000000 . .
H H7A 1.016787 1.045503 0.321515 0.069000 Uiso calc U . R 1.000000 . .
H H7B 1.013123 1.021780 0.394565 0.069000 Uiso calc U . R 1.000000 . .
H H7C 0.946470 1.062835 0.361370 0.069000 Uiso calc U . R 1.000000 . .
C C04E 0.1815(5) -0.0657(6) 0.4595(4) 0.062(3) Uani d . . . 1.000000 . .
H H04E 0.164579 -0.055627 0.417393 0.075000 Uiso calc U . R 1.000000 . .
C C04F 0.1751(5) -0.1335(6) 0.4839(5) 0.070(3) Uani d . . . 1.000000 . .
H H04F 0.151521 -0.169242 0.458824 0.084000 Uiso calc U . R 1.000000 . .
C C04G 0.2367(5) -0.0294(6) 0.5548(4) 0.067(3) Uani d . . . 1.000000 . .
H H04G 0.258201 0.006904 0.580655 0.080000 Uiso calc U . R 1.000000 . .
C C19 0.7066(4) 1.1275(4) 0.0953(3) 0.051(2) Uani d . . . 1.000000 . .
H H19A 0.656362 1.141705 0.086893 0.076000 Uiso calc U . R 1.000000 . .
H H19B 0.728886 1.114290 0.055144 0.076000 Uiso calc U . R 1.000000 . .
H H19C 0.733038 1.167701 0.114719 0.076000 Uiso calc U . R 1.000000 . .
C C53 0.6375(4) 0.7974(4) 0.1084(4) 0.057(3) Uani d . . . 1.000000 . .
H H53A 0.623786 0.769066 0.070780 0.086000 Uiso calc U . R 1.000000 . .
H H53B 0.634328 0.848543 0.098086 0.086000 Uiso calc U . R 1.000000 . .
H H53C 0.604795 0.786436 0.143058 0.086000 Uiso calc U . R 1.000000 . .
C C04J -0.1877(4) 0.3291(3) -0.0115(3) 0.079(3) Uani d U . G 1.000000 . .
C C04K -0.1513(3) 0.3823(4) -0.0441(3) 0.075(3) Uani d U . G 1.000000 . .
H H04K -0.101149 0.377560 -0.051169 0.091000 Uiso calc U . R 1.000000 . .
C C04O -0.1883(4) 0.4425(4) -0.0662(3) 0.098(4) Uani d U . G 1.000000 . .
H H04O -0.163394 0.478850 -0.088449 0.117000 Uiso calc U . R 1.000000 . .
C C04L -0.2616(4) 0.4494(3) -0.0558(3) 0.070(3) Uani d U . G 1.000000 . .
H H04L -0.286898 0.490534 -0.070946 0.084000 Uiso calc U . R 1.000000 . .
C C04N -0.2980(3) 0.3962(4) -0.0233(3) 0.078(3) Uani d U . G 1.000000 . .
H H04N -0.348158 0.400929 -0.016164 0.094000 Uiso calc U . R 1.000000 . .
C C048 -0.2610(4) 0.3360(3) -0.0011(3) 0.062(3) Uani d U . G 1.000000 . .
H H048 -0.285914 0.299639 0.021115 0.075000 Uiso calc U . R 1.000000 . .
C C04M 0.2217(6) 0.0604(5) 0.4710(5) 0.085(4) Uani d . . . 1.000000 . .
H H04A 0.270442 0.065680 0.454747 0.128000 Uiso calc U . R 1.000000 . .
H H04B 0.214464 0.094931 0.505359 0.128000 Uiso calc U . R 1.000000 . .
H H04C 0.186291 0.069250 0.436470 0.128000 Uiso calc U . R 1.000000 . .
C C131 -0.0493(8) 0.5475(9) 0.0090(7) 0.054(4) Uani d U P D 0.592(12) A 1
H H13A -0.007682 0.542703 -0.018565 0.081000 Uiso calc U P R 0.592(12) A 1
H H13B -0.092825 0.556053 -0.017241 0.081000 Uiso calc U P R 0.592(12) A 1
H H13C -0.055113 0.503336 0.033579 0.081000 Uiso calc U P R 0.592(12) A 1
C C130 -0.1031(6) 0.6159(10) 0.0963(6) 0.047(4) Uani d U P D 0.592(12) A 1
H H13D -0.104199 0.574778 0.125292 0.070000 Uiso calc U P R 0.592(12) A 1
H H13E -0.147033 0.616241 0.069460 0.070000 Uiso calc U P R 0.592(12) A 1
H H13F -0.100253 0.660320 0.121092 0.070000 Uiso calc U P R 0.592(12) A 1
C C04R -0.1510(7) 0.2645(6) 0.0123(6) 0.132(5) Uani d U . . 1.000000 . .
H H04D -0.102286 0.262439 -0.004690 0.199000 Uiso calc U . R 1.000000 . .
H H04H -0.178161 0.222005 -0.001365 0.199000 Uiso calc U . R 1.000000 . .
H H04I -0.147873 0.266046 0.058924 0.199000 Uiso calc U . R 1.000000 . .
C C132 -0.0314(7) 0.6813(8) 0.0182(7) 0.048(4) Uani d U P D 0.592(12) A 1
H H13G -0.023377 0.720360 0.048740 0.072000 Uiso calc U P R 0.592(12) A 1
H H13H -0.076156 0.689972 -0.006260 0.072000 Uiso calc U P R 0.592(12) A 1
H H13I 0.009097 0.678974 -0.010806 0.072000 Uiso calc U P R 0.592(12) A 1
C C1A -0.0362(10) 0.6104(11) 0.0526(9) 0.030(4) Uani d U P D 0.408(12) A 2
C C1B -0.0565(11) 0.6899(10) 0.0552(12) 0.052(5) Uani d U P D 0.408(12) A 2
H H1BA -0.065325 0.703584 0.099405 0.078000 Uiso calc U P R 0.408(12) A 2
H H1BB -0.100255 0.698182 0.029175 0.078000 Uiso calc U P R 0.408(12) A 2
H H1BC -0.017005 0.718861 0.038813 0.078000 Uiso calc U P R 0.408(12) A 2
C C1C -0.0267(10) 0.5932(13) -0.0179(7) 0.043(5) Uani d U P D 0.408(12) A 2
H H1CA 0.012237 0.622640 -0.034706 0.064000 Uiso calc U P R 0.408(12) A 2
H H1CB -0.071663 0.603519 -0.041589 0.064000 Uiso calc U P R 0.408(12) A 2
H H1CC -0.014587 0.542370 -0.022673 0.064000 Uiso calc U P R 0.408(12) A 2
C C1D -0.0987(8) 0.5653(14) 0.0759(10) 0.052(5) Uani d U P D 0.408(12) A 2
H H1DA -0.085598 0.514485 0.074542 0.077000 Uiso calc U P R 0.408(12) A 2
H H1DB -0.141318 0.573629 0.048397 0.077000 Uiso calc U P R 0.408(12) A 2
H H1DC -0.109445 0.578900 0.119706 0.077000 Uiso calc U P R 0.408(12) A 2

loop_
_atom_site_aniso_label
_atom_site_aniso_U_11
_atom_site_aniso_U_22
_atom_site_aniso_U_33
_atom_site_aniso_U_12
_atom_site_aniso_U_13
_atom_site_aniso_U_23
Br1 0.0172(4) 0.0282(5) 0.0415(5) 0.0039(3) 0.0049(3) 0.0050(4)
Br2 0.0163(4) 0.0312(5) 0.0510(5) 0.0030(4) 0.0029(4) -0.0048(4)
Si03 0.0228(11) 0.0294(13) 0.0356(13) -0.0013(9) -0.0020(10) -0.0077(10)
Si04 0.0156(10) 0.0411(14) 0.0326(13) -0.0080(9) 0.0041(9) 0.0006(11)
Si05 0.0234(11) 0.0325(13) 0.0312(13) -0.0054(10) -0.0047(10) 0.0033(10)
Si06 0.0209(11) 0.0371(14) 0.0417(14) -0.0100(10) 0.0128(10) -0.0140(11)
O2 0.027(3) 0.016(3) 0.043(3) -0.007(2) 0.010(2) 0.002(2)
O1 0.024(3) 0.021(3) 0.042(3) -0.007(2) -0.006(2) 0.007(2)
N9 0.016(3) 0.010(3) 0.023(3) 0.000(2) 0.001(3) 0.004(3)
N6 0.017(3) 0.014(3) 0.022(3) 0.001(2) 0.001(3) 0.005(3)
N4 0.018(3) 0.018(4) 0.012(3) 0.004(2) 0.003(2) 0.001(3)
N5 0.020(3) 0.017(3) 0.017(3) 0.000(2) 0.007(3) 0.000(3)
N2 0.015(3) 0.020(3) 0.017(3) 0.001(3) 0.001(3) 0.000(3)
N3 0.019(3) 0.007(3) 0.020(3) -0.003(2) -0.002(2) 0.000(2)
N8 0.016(3) 0.012(3) 0.026(3) -0.003(2) 0.004(3) 0.002(3)
N7 0.021(3) 0.017(3) 0.012(3) 0.000(2) 0.002(3) 0.003(2)
N1 0.014(3) 0.016(3) 0.019(3) -0.003(2) 0.005(3) -0.002(3)
N10 0.019(3) 0.017(4) 0.021(3) 0.004(3) 0.003(3) 0.001(3)
C90 0.017(4) 0.007(4) 0.020(4) 0.001(3) 0.005(3) 0.001(3)
C112 0.013(3) 0.015(4) 0.019(4) 0.004(3) 0.006(3) 0.004(3)
C60 0.021(4) 0.018(4) 0.028(5) 0.000(3) -0.004(3) -0.005(3)
C94 0.020(3) 0.016(4) 0.026(4) 0.006(3) 0.008(3) 0.003(3)
C93 0.009(3) 0.012(4) 0.036(4) 0.000(3) 0.004(3) -0.003(3)
C54 0.025(4) 0.018(4) 0.017(4) 0.001(3) 0.005(3) 0.001(3)
C78 0.019(4) 0.010(4) 0.027(4) -0.005(3) 0.001(3) 0.000(3)
C37 0.021(4) 0.017(4) 0.020(4) -0.004(3) 0.003(3) -0.001(3)
C28 0.024(4) 0.022(4) 0.015(4) 0.001(3) -0.005(3) 0.002(3)
C92 0.020(4) 0.018(4) 0.017(4) 0.000(3) -0.002(3) 0.002(3)
C61 0.029(4) 0.025(4) 0.019(4) -0.001(3) 0.002(3) -0.009(3)
C29 0.018(4) 0.016(4) 0.016(4) 0.003(3) 0.003(3) -0.002(3)
C102 0.012(3) 0.020(4) 0.018(4) 0.000(3) 0.004(3) 0.003(3)
C57 0.025(4) 0.015(4) 0.014(4) -0.001(3) 0.004(3) -0.004(3)
C58 0.021(4) 0.027(4) 0.016(4) 0.002(3) 0.000(3) -0.004(3)
C24 0.017(4) 0.009(4) 0.026(4) -0.001(3) 0.006(3) 0.001(3)
C46 0.010(3) 0.021(4) 0.021(4) 0.003(3) 0.003(3) 0.003(3)
C68 0.019(4) 0.014(4) 0.011(4) 0.001(3) 0.002(3) -0.005(3)
C47 0.019(4) 0.021(4) 0.024(4) -0.002(3) 0.000(3) 0.001(4)
C83 0.020(4) 0.013(4) 0.022(4) -0.003(3) -0.001(3) -0.003(3)
C114 0.014(3) 0.016(4) 0.031(4) 0.002(3) 0.002(3) -0.004(3)
C95 0.019(3) 0.015(4) 0.019(4) -0.002(3) 0.000(3) 0.007(3)
C48 0.016(4) 0.026(5) 0.021(4) -0.001(3) 0.001(3) -0.002(3)
C2 0.021(4) 0.023(4) 0.008(4) 0.004(3) -0.001(3) -0.001(3)
C3 0.015(4) 0.020(4) 0.025(4) -0.002(3) 0.000(3) 0.002(3)
C70 0.013(3) 0.021(4) 0.020(4) -0.006(3) -0.005(3) 0.002(3)
C40 0.030(4) 0.010(4) 0.020(4) -0.001(3) 0.013(3) 0.002(3)
C67 0.017(3) 0.023(4) 0.014(4) 0.001(3) 0.001(3) -0.003(3)
C27 0.009(3) 0.012(4) 0.026(4) 0.004(3) 0.004(3) 0.005(3)
C113 0.024(4) 0.008(4) 0.018(4) 0.001(3) 0.003(3) 0.001(3)
C1 0.012(3) 0.024(4) 0.013(3) -0.002(3) -0.001(3) 0.000(3)
C38 0.020(4) 0.015(4) 0.018(4) -0.004(3) 0.001(3) -0.001(3)
C42 0.013(4) 0.034(5) 0.025(4) 0.002(3) 0.001(3) -0.002(4)
C33 0.022(4) 0.027(5) 0.015(4) 0.011(3) 0.003(3) -0.008(3)
C26 0.014(3) 0.012(4) 0.023(4) 0.003(3) 0.006(3) -0.003(3)
C91 0.020(4) 0.016(4) 0.018(4) -0.001(3) 0.002(3) -0.004(3)
C12 0.018(4) 0.013(4) 0.035(5) -0.003(3) 0.002(3) 0.002(3)
C87 0.025(4) 0.017(4) 0.024(4) -0.001(3) 0.004(3) -0.001(3)
C111 0.016(4) 0.030(5) 0.041(5) 0.004(3) 0.009(4) 0.018(4)
C62 0.015(4) 0.021(4) 0.025(4) 0.003(3) 0.006(3) -0.002(3)
C43 0.023(4) 0.025(4) 0.028(4) 0.000(3) 0.010(3) -0.002(3)
C25 0.021(4) 0.011(4) 0.019(4) 0.001(3) 0.005(3) 0.002(3)
C51 0.023(4) 0.019(4) 0.025(4) -0.003(3) -0.001(3) 0.004(3)
C123 0.018(4) 0.011(4) 0.022(4) 0.000(3) 0.001(3) 0.005(3)
C45 0.028(4) 0.020(4) 0.021(4) -0.007(3) 0.007(3) -0.001(3)
C59 0.012(4) 0.035(5) 0.029(5) 0.008(3) 0.006(3) -0.001(4)
C117 0.017(4) 0.011(4) 0.023(4) 0.000(3) -0.001(3) 0.007(3)
C36 0.018(4) 0.017(4) 0.015(4) -0.001(3) 0.010(3) 0.001(3)
C50 0.040(5) 0.028(5) 0.026(4) -0.003(3) 0.004(4) -0.008(3)
C44 0.022(4) 0.019(4) 0.019(4) -0.003(3) 0.006(3) -0.008(3)
C39 0.020(4) 0.030(5) 0.019(4) 0.002(3) 0.005(3) -0.004(3)
C100 0.028(4) 0.028(5) 0.023(4) 0.002(3) 0.001(3) -0.003(3)
C124 0.020(4) 0.027(4) 0.020(4) -0.002(3) 0.006(3) -0.002(3)
C129 0.021(5) 0.036(5) 0.025(5) 0.005(5) 0.000(5) -0.007(5)
C89 0.034(4) 0.035(5) 0.023(4) -0.002(4) 0.005(4) -0.006(4)
C104 0.021(3) 0.021(4) 0.017(4) 0.000(3) 0.004(3) -0.003(3)
C79 0.020(4) 0.023(4) 0.022(4) -0.007(3) 0.004(3) 0.004(3)
C30 0.020(4) 0.044(5) 0.019(4) 0.006(3) 0.004(3) 0.001(4)
C21 0.037(5) 0.038(5) 0.026(5) 0.005(4) -0.006(4) -0.012(4)
C80 0.032(4) 0.021(4) 0.024(4) -0.003(3) 0.003(4) 0.009(3)
C99 0.015(4) 0.032(5) 0.022(4) -0.003(3) 0.006(3) -0.002(3)
C17 0.019(4) 0.035(5) 0.030(5) -0.007(3) 0.007(3) 0.009(4)
C13 0.029(4) 0.020(4) 0.032(5) -0.005(3) 0.007(4) -0.005(4)
C69 0.016(4) 0.022(4) 0.024(4) -0.001(3) 0.002(3) -0.001(3)
C55 0.021(4) 0.033(5) 0.036(5) 0.007(3) 0.000(4) 0.002(4)
C118 0.026(4) 0.020(4) 0.021(4) -0.002(3) 0.004(3) 0.003(3)
C110 0.028(4) 0.021(4) 0.025(4) 0.000(3) 0.014(3) -0.001(3)
C103 0.020(4) 0.018(4) 0.028(4) -0.001(3) 0.004(3) 0.007(3)
C34 0.035(4) 0.040(5) 0.021(4) 0.010(4) 0.006(3) -0.001(4)
C106 0.015(4) 0.045(5) 0.026(4) -0.003(3) -0.006(3) -0.001(4)
C125 0.023(4) 0.034(5) 0.022(4) -0.003(3) 0.001(3) -0.001(3)
C84 0.025(4) 0.027(5) 0.019(4) 0.000(3) 0.009(3) 0.004(3)
C41 0.022(4) 0.026(4) 0.028(4) -0.012(3) 0.007(3) -0.012(4)
C81 0.020(4) 0.020(4) 0.032(5) 0.005(3) -0.001(3) 0.008(3)
C109 0.029(4) 0.034(5) 0.014(4) 0.003(3) 0.007(3) 0.003(3)
C56 0.026(4) 0.028(5) 0.026(4) -0.001(3) 0.003(3) 0.003(3)
C96 0.020(3) 0.033(5) 0.016(4) 0.011(3) 0.005(3) 0.000(3)
C63 0.026(4) 0.026(5) 0.031(5) 0.003(3) -0.004(4) -0.002(4)
C74 0.042(5) 0.051(6) 0.047(5) 0.007(4) -0.010(4) -0.010(4)
C128 0.023(4) 0.030(5) 0.023(4) -0.001(3) 0.007(3) -0.005(4)
C115 0.039(4) 0.019(4) 0.029(4) 0.002(3) -0.001(3) -0.001(3)
C119 0.025(4) 0.016(4) 0.039(5) 0.000(3) 0.000(4) 0.004(3)
C127 0.017(4) 0.033(5) 0.031(5) 0.005(3) 0.000(4) -0.006(4)
C108 0.023(4) 0.017(4) 0.038(5) -0.001(3) 0.006(4) 0.011(4)
C126 0.024(3) 0.023(4) 0.025(4) -0.001(3) 0.001(3) 0.001(3)
C116 0.023(4) 0.022(4) 0.020(4) -0.002(3) 0.000(3) -0.003(3)
C49 0.034(4) 0.031(5) 0.025(4) -0.001(4) -0.001(4) -0.005(4)
C82 0.025(4) 0.020(4) 0.028(5) -0.003(3) 0.009(3) -0.001(3)
C105 0.020(4) 0.035(5) 0.019(4) -0.001(3) 0.000(3) 0.000(3)
C4 0.012(3) 0.023(4) 0.025(4) -0.007(3) 0.000(3) 0.001(3)
B1 0.015(4) 0.018(5) 0.012(4) -0.005(3) 0.002(3) 0.004(3)
C11 0.036(4) 0.017(4) 0.048(5) -0.011(3) -0.007(4) 0.008(4)
C77 0.041(5) 0.024(5) 0.043(5) -0.010(4) 0.006(4) 0.010(4)
C122 0.049(5) 0.013(4) 0.026(4) -0.001(3) 0.016(4) 0.002(3)
B5 0.018(4) 0.012(4) 0.015(4) -0.004(3) 0.008(4) 0.001(3)
C18 0.029(4) 0.035(5) 0.031(5) 0.004(4) -0.003(4) 0.011(4)
B2 0.013(4) 0.024(5) 0.016(4) 0.000(3) 0.004(3) -0.002(4)
C98 0.030(4) 0.027(5) 0.030(4) -0.002(3) 0.000(3) -0.010(3)
C10 0.032(4) 0.054(6) 0.031(4) -0.014(4) 0.007(4) 0.003(4)
C121 0.043(5) 0.029(5) 0.030(5) 0.013(4) -0.011(4) 0.008(4)
C120 0.040(4) 0.023(4) 0.013(4) 0.013(4) -0.001(3) 0.005(3)
C85 0.046(5) 0.058(6) 0.027(5) -0.017(4) 0.016(4) -0.002(4)
C97 0.038(4) 0.038(5) 0.026(4) 0.008(4) 0.006(3) -0.005(4)
C86 0.036(4) 0.021(4) 0.027(4) 0.003(3) -0.004(3) 0.000(3)
C16 0.026(4) 0.033(5) 0.053(6) -0.001(4) -0.004(4) 0.020(4)
C5 0.028(4) 0.046(5) 0.031(5) -0.006(4) -0.007(4) 0.008(4)
C9 0.024(4) 0.056(6) 0.048(5) -0.013(4) 0.011(4) -0.005(4)
B4 0.023(5) 0.024(5) 0.028(5) -0.005(4) 0.006(4) -0.001(4)
B6 0.019(4) 0.018(5) 0.018(5) 0.004(3) 0.001(4) 0.001(4)
C75 0.036(5) 0.043(6) 0.049(5) -0.006(4) -0.005(4) -0.013(4)
B8 0.025(4) 0.022(5) 0.021(5) -0.003(4) 0.002(4) -0.007(4)
C14 0.036(5) 0.025(5) 0.049(6) 0.002(4) 0.011(4) -0.009(4)
C65 0.018(4) 0.055(6) 0.044(5) 0.011(4) -0.008(4) -0.001(4)
C52 0.071(6) 0.045(6) 0.023(4) -0.031(5) 0.019(4) -0.004(4)
C76 0.037(5) 0.040(5) 0.033(5) 0.001(4) -0.005(4) 0.002(4)
C71 0.054(5) 0.053(6) 0.036(5) -0.021(4) 0.021(4) -0.008(4)
C64 0.029(5) 0.076(7) 0.051(6) 0.016(4) -0.013(4) -0.027(5)
C72 0.031(4) 0.046(6) 0.067(6) 0.008(4) 0.007(4) -0.023(5)
B3 0.026(5) 0.013(4) 0.014(4) -0.009(3) -0.005(4) -0.002(3)
C101 0.045(5) 0.039(5) 0.027(4) 0.016(4) 0.007(4) 0.000(4)
C107 0.027(4) 0.027(5) 0.045(5) -0.008(4) 0.015(4) -0.003(4)
C03W 0.085(8) 0.070(8) 0.050(7) 0.009(6) 0.039(6) 0.007(6)
C03X 0.042(5) 0.066(7) 0.053(6) 0.015(5) 0.015(5) -0.007(6)
C15 0.028(4) 0.022(5) 0.071(7) -0.003(4) 0.016(5) 0.005(5)
C8 0.029(4) 0.051(6) 0.057(6) 0.000(4) 0.012(4) -0.010(4)
C23 0.038(5) 0.089(7) 0.028(5) -0.021(5) 0.007(4) -0.010(5)
C31 0.055(6) 0.055(6) 0.030(5) 0.018(5) 0.017(4) 0.001(4)
C88 0.064(6) 0.032(5) 0.030(5) -0.008(4) -0.010(4) 0.000(4)
C35 0.045(5) 0.036(5) 0.026(5) 0.007(4) -0.006(4) -0.004(4)
B7 0.016(4) 0.017(4) 0.014(4) -0.003(3) 0.002(3) 0.004(3)
C32 0.045(5) 0.048(6) 0.032(5) -0.001(4) 0.022(4) 0.013(4)
C73 0.033(5) 0.064(6) 0.068(6) -0.027(5) 0.023(4) -0.026(6)
C22 0.048(5) 0.046(5) 0.031(5) -0.007(4) -0.002(4) -0.008(4)
C049 0.090(8) 0.070(9) 0.069(8) 0.002(7) -0.027(6) -0.001(7)
C66 0.038(5) 0.070(7) 0.038(5) 0.017(4) -0.009(4) 0.012(5)
C20 0.066(6) 0.023(5) 0.037(5) 0.016(4) 0.023(4) 0.013(4)
C6 0.031(5) 0.056(6) 0.053(6) 0.008(4) -0.009(4) 0.000(5)
C7 0.047(5) 0.053(6) 0.037(5) -0.019(4) -0.014(4) -0.003(4)
C04E 0.059(6) 0.086(8) 0.041(6) -0.018(6) -0.002(5) 0.002(6)
C04F 0.075(7) 0.085(9) 0.052(7) -0.030(6) 0.011(6) -0.015(6)
C04G 0.075(7) 0.077(9) 0.048(6) -0.016(6) -0.007(5) 0.002(6)
C19 0.063(6) 0.049(6) 0.040(5) -0.018(5) -0.013(4) 0.019(4)
C53 0.043(5) 0.025(5) 0.103(8) -0.006(4) -0.030(5) 0.022(5)
C04J 0.100(8) 0.075(7) 0.061(6) 0.009(7) -0.010(6) -0.024(6)
C04K 0.057(6) 0.081(7) 0.090(7) -0.018(6) 0.029(6) -0.015(6)
C04O 0.113(9) 0.108(9) 0.073(7) -0.037(7) 0.024(7) -0.019(7)
C04L 0.096(7) 0.068(7) 0.047(6) -0.001(6) -0.005(5) -0.017(5)
C04N 0.083(7) 0.091(8) 0.061(7) -0.033(6) 0.003(6) -0.007(6)
C048 0.041(5) 0.101(8) 0.046(5) -0.014(5) 0.015(4) 0.005(5)
C04M 0.126(10) 0.045(7) 0.086(8) 0.015(6) 0.045(7) 0.005(6)
C131 0.042(8) 0.063(8) 0.056(8) 0.003(7) -0.027(7) -0.022(7)
C130 0.028(6) 0.069(9) 0.044(8) 0.008(7) -0.012(6) 0.002(7)
C04R 0.161(12) 0.096(10) 0.140(11) 0.069(9) -0.011(9) -0.020(9)
C132 0.033(7) 0.062(8) 0.048(9) 0.007(6) -0.012(6) 0.022(7)
C1A 0.023(6) 0.037(6) 0.029(6) 0.005(6) -0.002(6) -0.006(6)
C1B 0.048(10) 0.049(9) 0.058(11) 0.018(8) -0.013(9) -0.007(8)
C1C 0.031(9) 0.057(10) 0.040(8) 0.005(8) -0.022(7) -0.004(8)
C1D 0.035(8) 0.065(10) 0.054(10) -0.010(9) -0.016(8) 0.004(9)

loop_
_atom_type_symbol
_atom_type_description
_atom_type_scat_dispersion_real
_atom_type_scat_dispersion_imag
_atom_type_scat_source
C C 0.0033 0.0016 'International Tables Vol C Tables 4.2.6.8 and 6.1.1.4'
H H 0.0000 0.0000 'International Tables Vol C Tables 4.2.6.8 and 6.1.1.4'
B B 0.0013 0.0007 'International Tables Vol C Tables 4.2.6.8 and 6.1.1.4'
Br Br -0.2901 2.4595 'International Tables Vol C Tables 4.2.6.8 and 6.1.1.4'
N N 0.0061 0.0033 'International Tables Vol C Tables 4.2.6.8 and 6.1.1.4'
O O 0.0106 0.0060 'International Tables Vol C Tables 4.2.6.8 and 6.1.1.4'
Si Si 0.0817 0.0704 'International Tables Vol C Tables 4.2.6.8 and 6.1.1.4'

loop_
_geom_angle_atom_site_label_1
_geom_angle_atom_site_label_2
_geom_angle_atom_site_label_3
_geom_angle_site_symmetry_1
_geom_angle_site_symmetry_3
_geom_angle
_geom_angle_publ_flag
C76 Si03 C75 . . 108.5(3) ?
C76 Si03 C74 . . 104.4(4) ?
C75 Si03 C74 . . 108.3(4) ?
C76 Si03 C70 . . 110.8(3) ?
C75 Si03 C70 . . 110.2(3) ?
C74 Si03 C70 . . 114.4(3) ?
C10 Si04 C8 . . 107.2(4) ?
C10 Si04 C4 . . 109.5(3) ?
C8 Si04 C4 . . 110.5(3) ?
C10 Si04 C9 . . 106.8(3) ?
C8 Si04 C9 . . 109.3(3) ?
C4 Si04 C9 . . 113.3(3) ?
C5 Si05 C7 . . 107.2(4) ?
C5 Si05 C6 . . 106.9(4) ?
C7 Si05 C6 . . 107.7(4) ?
C5 Si05 C4 . . 111.6(3) ?
C7 Si05 C4 . . 111.5(3) ?
C6 Si05 C4 . . 111.7(3) ?
C71 Si06 C72 . . 106.7(4) ?
C71 Si06 C73 . . 105.8(4) ?
C72 Si06 C73 . . 110.6(4) ?
C71 Si06 C70 . . 110.0(3) ?
C72 Si06 C70 . . 110.9(3) ?
C73 Si06 C70 . . 112.5(3) ?
B8 O2 C77 . . 128.9(5) ?
B4 O1 C11 . . 128.6(5) ?
C112 N9 C114 . . 110.2(5) ?
C112 N9 C117 . . 122.1(5) ?
C114 N9 C117 . . 127.7(5) ?
C67 N6 C102 . . 137.5(5) ?
C67 N6 B5 . . 69.2(4) ?
C102 N6 B5 . . 153.2(5) ?
C46 N4 C48 . . 110.4(5) ?
C46 N4 C54 . . 122.2(5) ?
C48 N4 C54 . . 127.3(6) ?
C46 N5 C47 . . 111.3(6) ?
C46 N5 C51 . . 121.8(5) ?
C47 N5 C51 . . 126.9(6) ?
B3 N2 C24 . . 166.8(6) ?
C2 N3 C12 . . 119.5(5) ?
C2 N3 B4 . . 113.6(5) ?
C12 N3 B4 . . 126.6(5) ?
C68 N8 C78 . . 119.7(5) ?
C68 N8 B8 . . 111.9(5) ?
C78 N8 B8 . . 128.3(6) ?
B7 N7 C90 . . 170.9(6) ?
C1 N1 C36 . . 137.1(5) ?
C1 N1 B1 . . 69.1(4) ?
C36 N1 B1 . . 153.7(5) ?
C112 N10 C113 . . 110.2(5) ?
C112 N10 C120 . . 123.5(6) ?
C113 N10 C120 . . 126.3(5) ?
N7 C90 C95 . . 120.5(6) ?
N7 C90 C91 . . 120.6(5) ?
C95 C90 C91 . . 119.0(5) ?
N9 C112 N10 . . 105.8(6) ?
N9 C112 B5 . . 128.7(6) ?
N10 C112 B5 . . 125.3(6) ?
C59 C60 C61 . . 115.8(6) ?
C59 C60 C63 . . 124.4(6) ?
C61 C60 C63 . . 119.7(6) ?
C93 C94 C95 . . 120.2(6) ?
C93 C94 H94 . . 119.900000 ?
C95 C94 H94 . . 119.900000 ?
C94 C93 C92 . . 121.1(5) ?
C94 C93 Br2 . . 119.9(4) ?
C92 C93 Br2 . . 119.0(5) ?
N4 C54 C55 . . 112.1(5) ?
N4 C54 C56 . . 110.9(5) ?
C55 C54 C56 . . 111.2(5) ?
N4 C54 H54 . . 107.500000 ?
C55 C54 H54 . . 107.500000 ?
C56 C54 H54 . . 107.500000 ?
C79 C78 C83 . . 121.6(6) ?
C79 C78 N8 . . 119.2(6) ?
C83 C78 N8 . . 119.2(6) ?
C40 C37 C36 . . 109.7(5) ?
C40 C37 H37A . . 109.700000 ?
C36 C37 H37A . . 109.700000 ?
C40 C37 H37B . . 109.700000 ?
C36 C37 H37B . . 109.700000 ?
H37A C37 H37B . . 108.200000 ?
C27 C28 C29 . . 120.9(6) ?
C27 C28 H28 . . 119.600000 ?
C29 C28 H28 . . 119.600000 ?
C93 C92 C91 . . 120.0(6) ?
C93 C92 H92 . . 120.000000 ?
C91 C92 H92 . . 120.000000 ?
C62 C61 C60 . . 121.1(6) ?
C62 C61 H61 . . 119.400000 ?
C60 C61 H61 . . 119.400000 ?
C28 C29 C24 . . 119.6(6) ?
C28 C29 C30 . . 120.2(6) ?
C24 C29 C30 . . 120.1(5) ?
N6 C102 C103 . . 108.8(5) ?
N6 C102 C105 . . 108.3(5) ?
C103 C102 C105 . . 109.1(5) ?
N6 C102 C104 . . 111.0(5) ?
C103 C102 C104 . . 109.8(5) ?
C105 C102 C104 . . 109.8(5) ?
C58 C57 C62 . . 114.7(6) ?
C58 C57 B1 . . 123.2(6) ?
C62 C57 B1 . . 122.1(6) ?
C59 C58 C57 . . 123.6(6) ?
C59 C58 H58 . . 118.200000 ?
C57 C58 H58 . . 118.200000 ?
N2 C24 C29 . . 120.5(5) ?
N2 C24 C25 . . 120.8(6) ?
C29 C24 C25 . . 118.8(5) ?
N5 C46 N4 . . 104.4(5) ?
N5 C46 B1 . . 130.4(6) ?
N4 C46 B1 . . 125.2(6) ?
N8 C68 B6 . . 128.5(6) ?
N8 C68 C69 . . 105.8(5) ?
B6 C68 C69 . . 125.7(6) ?
C48 C47 N5 . . 107.3(6) ?
C48 C47 C49 . . 127.1(7) ?
N5 C47 C49 . . 125.6(6) ?
C82 C83 C78 . . 118.2(6) ?
C82 C83 C87 . . 120.9(6) ?
C78 C83 C87 . . 120.9(6) ?
C113 C114 N9 . . 107.1(6) ?
C113 C114 C116 . . 127.7(6) ?
N9 C114 C116 . . 125.2(6) ?
C94 C95 C90 . . 119.6(6) ?
C94 C95 C96 . . 119.8(5) ?
C90 C95 C96 . . 120.5(5) ?
C47 C48 N4 . . 106.6(6) ?
C47 C48 C50 . . 128.8(7) ?
N4 C48 C50 . . 124.6(6) ?
N3 C2 B2 . . 128.8(6) ?
N3 C2 C3 . . 105.7(5) ?
B2 C2 C3 . . 125.5(6) ?
C2 C3 C4 . . 108.8(5) ?
C2 C3 H3A . . 109.900000 ?
C4 C3 H3A . . 109.900000 ?
C2 C3 H3B . . 109.900000 ?
C4 C3 H3B . . 109.900000 ?
H3A C3 H3B . . 108.300000 ?
B8 C70 C69 . . 100.3(5) ?
B8 C70 Si06 . . 111.1(5) ?
C69 C70 Si06 . . 110.0(4) ?
B8 C70 Si03 . . 109.9(5) ?
C69 C70 Si03 . . 110.8(4) ?
Si06 C70 Si03 . . 113.9(3) ?
C41 C40 C37 . . 109.5(5) ?
C41 C40 C45 . . 109.9(5) ?
C37 C40 C45 . . 109.1(5) ?
C41 C40 H40 . . 109.500000 ?
C37 C40 H40 . . 109.500000 ?
C45 C40 H40 . . 109.500000 ?
N6 C67 B6 . . 143.9(6) ?
N6 C67 B5 . . 62.3(4) ?
B6 C67 B5 . . 153.8(6) ?
C28 C27 C26 . . 121.2(5) ?
C28 C27 Br1 . . 119.1(5) ?
C26 C27 Br1 . . 119.7(4) ?
C114 C113 N10 . . 106.7(6) ?
C114 C113 C115 . . 128.3(6) ?
N10 C113 C115 . . 125.1(6) ?
N1 C1 B2 . . 141.4(6) ?
N1 C1 B1 . . 62.0(4) ?
B2 C1 B1 . . 156.4(6) ?
C36 C38 C44 . . 108.6(5) ?
C36 C38 H38A . . 110.000000 ?
C44 C38 H38A . . 110.000000 ?
C36 C38 H38B . . 110.000000 ?
C44 C38 H38B . . 110.000000 ?
H38A C38 H38B . . 108.300000 ?
C39 C42 C41 . . 109.4(5) ?
C39 C42 C43 . . 108.6(5) ?
C41 C42 C43 . . 109.3(5) ?
C39 C42 H42 . . 109.800000 ?
C41 C42 H42 . . 109.800000 ?
C43 C42 H42 . . 109.800000 ?
C25 C33 C34 . . 114.1(5) ?
C25 C33 C35 . . 108.7(5) ?
C34 C33 C35 . . 109.4(5) ?
C25 C33 H33 . . 108.200000 ?
C34 C33 H33 . . 108.200000 ?
C35 C33 H33 . . 108.200000 ?
C27 C26 C25 . . 120.5(6) ?
C27 C26 H26 . . 119.700000 ?
C25 C26 H26 . . 119.700000 ?
C92 C91 C90 . . 119.8(6) ?
C92 C91 C99 . . 120.5(6) ?
C90 C91 C99 . . 119.7(5) ?
C17 C12 C13 . . 121.4(6) ?
C17 C12 N3 . . 119.9(6) ?
C13 C12 N3 . . 118.7(6) ?
C83 C87 C88 . . 113.2(6) ?
C83 C87 C89 . . 111.7(5) ?
C88 C87 C89 . . 109.2(5) ?
C83 C87 H87 . . 107.500000 ?
C88 C87 H87 . . 107.500000 ?
C89 C87 H87 . . 107.500000 ?
C110 C111 C106 . . 110.4(5) ?
C110 C111 H11A . . 109.600000 ?
C106 C111 H11A . . 109.600000 ?
C110 C111 H11B . . 109.600000 ?
C106 C111 H11B . . 109.600000 ?
H11A C111 H11B . . 108.100000 ?
C61 C62 C57 . . 122.8(6) ?
C61 C62 H62 . . 118.600000 ?
C57 C62 H62 . . 118.600000 ?
C44 C43 C42 . . 109.4(5) ?
C44 C43 H43A . . 109.800000 ?
C42 C43 H43A . . 109.800000 ?
C44 C43 H43B . . 109.800000 ?
C42 C43 H43B . . 109.800000 ?
H43A C43 H43B . . 108.200000 ?
C26 C25 C24 . . 118.9(6) ?
C26 C25 C33 . . 119.9(5) ?
C24 C25 C33 . . 121.1(5) ?
N5 C51 C53 . . 110.7(5) ?
N5 C51 C52 . . 112.5(6) ?
C53 C51 C52 . . 113.4(6) ?
N5 C51 H51 . . 106.600000 ?
C53 C51 H51 . . 106.600000 ?
C52 C51 H51 . . 106.600000 ?
C124 C123 C128 . . 114.9(6) ?
C124 C123 B5 . . 124.4(6) ?
C128 C123 B5 . . 120.7(6) ?
C44 C45 C40 . . 108.7(5) ?
C44 C45 H45A . . 109.900000 ?
C40 C45 H45A . . 109.900000 ?
C44 C45 H45B . . 109.900000 ?
C40 C45 H45B . . 109.900000 ?
H45A C45 H45B . . 108.300000 ?
C58 C59 C60 . . 122.0(6) ?
C58 C59 H59 . . 119.000000 ?
C60 C59 H59 . . 119.000000 ?
N9 C117 C119 . . 110.2(5) ?
N9 C117 C118 . . 112.4(5) ?
C119 C117 C118 . . 113.1(5) ?
N9 C117 H117 . . 106.900000 ?
C119 C117 H117 . . 106.900000 ?
C118 C117 H117 . . 106.900000 ?
N1 C36 C38 . . 110.6(5) ?
N1 C36 C39 . . 108.3(5) ?
C38 C36 C39 . . 110.6(5) ?
N1 C36 C37 . . 109.1(5) ?
C38 C36 C37 . . 109.4(5) ?
C39 C36 C37 . . 108.8(5) ?
C48 C50 H50A . . 109.500000 ?
C48 C50 H50B . . 109.500000 ?
H50A C50 H50B . . 109.500000 ?
C48 C50 H50C . . 109.500000 ?
H50A C50 H50C . . 109.500000 ?
H50B C50 H50C . . 109.500000 ?
C43 C44 C45 . . 109.9(5) ?
C43 C44 C38 . . 110.3(5) ?
C45 C44 C38 . . 109.6(5) ?
C43 C44 H44 . . 109.000000 ?
C45 C44 H44 . . 109.000000 ?
C38 C44 H44 . . 109.000000 ?
C36 C39 C42 . . 109.8(5) ?
C36 C39 H39A . . 109.700000 ?
C42 C39 H39A . . 109.700000 ?
C36 C39 H39B . . 109.700000 ?
C42 C39 H39B . . 109.700000 ?
H39A C39 H39B . . 108.200000 ?
C99 C100 H10A . . 109.500000 ?
C99 C100 H10B . . 109.500000 ?
H10A C100 H10B . . 109.500000 ?
C99 C100 H10C . . 109.500000 ?
H10A C100 H10C . . 109.500000 ?
H10B C100 H10C . . 109.500000 ?
C125 C124 C123 . . 122.9(6) ?
C125 C124 H124 . . 118.500000 ?
C123 C124 H124 . . 118.500000 ?
C131 C129 C126 . . 109.3(10) ?
C131 C129 C130 . . 107.9(12) ?
C126 C129 C130 . . 112.0(10) ?
C131 C129 C132 . . 111.6(13) ?
C126 C129 C132 . . 109.1(10) ?
C130 C129 C132 . . 106.9(12) ?
C87 C89 H89A . . 109.500000 ?
C87 C89 H89B . . 109.500000 ?
H89A C89 H89B . . 109.500000 ?
C87 C89 H89C . . 109.500000 ?
H89A C89 H89C . . 109.500000 ?
H89B C89 H89C . . 109.500000 ?
C102 C104 C110 . . 109.1(5) ?
C102 C104 H10D . . 109.900000 ?
C110 C104 H10D . . 109.900000 ?
C102 C104 H10E . . 109.900000 ?
C110 C104 H10E . . 109.900000 ?
H10D C104 H10E . . 108.300000 ?
C78 C79 C80 . . 118.2(6) ?
C78 C79 C84 . . 121.3(6) ?
C80 C79 C84 . . 120.2(6) ?
C32 C30 C29 . . 112.0(6) ?
C32 C30 C31 . . 111.0(6) ?
C29 C30 C31 . . 109.2(6) ?
C32 C30 H30 . . 108.200000 ?
C29 C30 H30 . . 108.200000 ?
C31 C30 H30 . . 108.200000 ?
C13 C21 C22 . . 113.6(6) ?
C13 C21 C23 . . 110.3(6) ?
C22 C21 C23 . . 111.0(6) ?
C13 C21 H21 . . 107.200000 ?
C22 C21 H21 . . 107.200000 ?
C23 C21 H21 . . 107.200000 ?
C81 C80 C79 . . 120.9(7) ?
C81 C80 H80 . . 119.600000 ?
C79 C80 H80 . . 119.600000 ?
C100 C99 C91 . . 110.5(5) ?
C100 C99 C101 . . 110.7(6) ?
C91 C99 C101 . . 112.8(5) ?
C100 C99 H99 . . 107.500000 ?
C91 C99 H99 . . 107.500000 ?
C101 C99 H99 . . 107.500000 ?
C12 C17 C16 . . 117.7(6) ?
C12 C17 C18 . . 120.5(6) ?
C16 C17 C18 . . 121.4(7) ?
C14 C13 C12 . . 117.9(7) ?
C14 C13 C21 . . 121.3(6) ?
C12 C13 C21 . . 120.8(6) ?
C68 C69 C70 . . 108.5(5) ?
C68 C69 H69A . . 110.000000 ?
C70 C69 H69A . . 110.000000 ?
C68 C69 H69B . . 110.000000 ?
C70 C69 H69B . . 110.000000 ?
H69A C69 H69B . . 108.400000 ?
C54 C55 H55A . . 109.500000 ?
C54 C55 H55B . . 109.500000 ?
H55A C55 H55B . . 109.500000 ?
C54 C55 H55C . . 109.500000 ?
H55A C55 H55C . . 109.500000 ?
H55B C55 H55C . . 109.500000 ?
C117 C118 H11C . . 109.500000 ?
C117 C118 H11D . . 109.500000 ?
H11C C118 H11D . . 109.500000 ?
C117 C118 H11E . . 109.500000 ?
H11C C118 H11E . . 109.500000 ?
H11D C118 H11E . . 109.500000 ?
C109 C110 C111 . . 108.8(5) ?
C109 C110 C104 . . 109.9(5) ?
C111 C110 C104 . . 109.1(5) ?
C109 C110 H110 . . 109.700000 ?
C111 C110 H110 . . 109.700000 ?
C104 C110 H110 . . 109.700000 ?
C102 C103 C108 . . 109.6(5) ?
C102 C103 H10F . . 109.800000 ?
C108 C103 H10F . . 109.800000 ?
C102 C103 H10G . . 109.800000 ?
C108 C103 H10G . . 109.800000 ?
H10F C103 H10G . . 108.200000 ?
C33 C34 H34A . . 109.500000 ?
C33 C34 H34B . . 109.500000 ?
H34A C34 H34B . . 109.500000 ?
C33 C34 H34C . . 109.500000 ?
H34A C34 H34C . . 109.500000 ?
H34B C34 H34C . . 109.500000 ?
C107 C106 C111 . . 109.3(6) ?
C107 C106 C105 . . 109.0(6) ?
C111 C106 C105 . . 108.2(6) ?
C107 C106 H106 . . 110.100000 ?
C111 C106 H106 . . 110.100000 ?
C105 C106 H106 . . 110.100000 ?
C124 C125 C126 . . 122.1(6) ?
C124 C125 H125 . . 118.900000 ?
C126 C125 H125 . . 118.900000 ?
C79 C84 C86 . . 114.0(5) ?
C79 C84 C85 . . 110.6(6) ?
C86 C84 C85 . . 108.6(5) ?
C79 C84 H84 . . 107.800000 ?
C86 C84 H84 . . 107.800000 ?
C85 C84 H84 . . 107.800000 ?
C40 C41 C42 . . 109.7(5) ?
C40 C41 H41A . . 109.700000 ?
C42 C41 H41A . . 109.700000 ?
C40 C41 H41B . . 109.700000 ?
C42 C41 H41B . . 109.700000 ?
H41A C41 H41B . . 108.200000 ?
C82 C81 C80 . . 119.9(6) ?
C82 C81 H81 . . 120.000000 ?
C80 C81 H81 . . 120.000000 ?
C108 C109 C110 . . 110.0(5) ?
C108 C109 H10H . . 109.700000 ?
C110 C109 H10H . . 109.700000 ?
C108 C109 H10I . . 109.700000 ?
C110 C109 H10I . . 109.700000 ?
H10H C109 H10I . . 108.200000 ?
C54 C56 H56A . . 109.500000 ?
C54 C56 H56B . . 109.500000 ?
H56A C56 H56B . . 109.500000 ?
C54 C56 H56C . . 109.500000 ?
H56A C56 H56C . . 109.500000 ?
H56B C56 H56C . . 109.500000 ?
C95 C96 C97 . . 114.6(5) ?
C95 C96 C98 . . 108.4(5) ?
C97 C96 C98 . . 109.2(5) ?
C95 C96 H96 . . 108.100000 ?
C97 C96 H96 . . 108.100000 ?
C98 C96 H96 . . 108.100000 ?
C65 C63 C64 . . 107.9(6) ?
C65 C63 C66 . . 109.0(6) ?
C64 C63 C66 . . 109.0(6) ?
C65 C63 C60 . . 111.7(6) ?
C64 C63 C60 . . 110.4(6) ?
C66 C63 C60 . . 108.8(6) ?
Si03 C74 H74A . . 109.500000 ?
Si03 C74 H74B . . 109.500000 ?
H74A C74 H74B . . 109.500000 ?
Si03 C74 H74C . . 109.500000 ?
H74A C74 H74C . . 109.500000 ?
H74B C74 H74C . . 109.500000 ?
C127 C128 C123 . . 121.6(6) ?
C127 C128 H128 . . 119.200000 ?
C123 C128 H128 . . 119.200000 ?
C113 C115 H11F . . 109.500000 ?
C113 C115 H11G . . 109.500000 ?
H11F C115 H11G . . 109.500000 ?
C113 C115 H11H . . 109.500000 ?
H11F C115 H11H . . 109.500000 ?
H11G C115 H11H . . 109.500000 ?
C117 C119 H11I . . 109.500000 ?
C117 C119 H11J . . 109.500000 ?
H11I C119 H11J . . 109.500000 ?
C117 C119 H11K . . 109.500000 ?
H11I C119 H11K . . 109.500000 ?
H11J C119 H11K . . 109.500000 ?
C126 C127 C128 . . 122.7(6) ?
C126 C127 H127 . . 118.600000 ?
C128 C127 H127 . . 118.600000 ?
C107 C108 C109 . . 109.8(6) ?
C107 C108 C103 . . 108.7(5) ?
C109 C108 C103 . . 109.3(5) ?
C107 C108 H108 . . 109.700000 ?
C109 C108 H108 . . 109.700000 ?
C103 C108 H108 . . 109.700000 ?
C127 C126 C125 . . 115.7(6) ?
C127 C126 C129 . . 121.6(8) ?
C125 C126 C129 . . 122.7(8) ?
C127 C126 C1A . . 123.0(9) ?
C125 C126 C1A . . 121.2(9) ?
C114 C116 H11L . . 109.500000 ?
C114 C116 H11M . . 109.500000 ?
H11L C116 H11M . . 109.500000 ?
C114 C116 H11N . . 109.500000 ?
H11L C116 H11N . . 109.500000 ?
H11M C116 H11N . . 109.500000 ?
C47 C49 H49A . . 109.500000 ?
C47 C49 H49B . . 109.500000 ?
H49A C49 H49B . . 109.500000 ?
C47 C49 H49C . . 109.500000 ?
H49A C49 H49C . . 109.500000 ?
H49B C49 H49C . . 109.500000 ?
C81 C82 C83 . . 121.2(6) ?
C81 C82 H82 . . 119.400000 ?
C83 C82 H82 . . 119.400000 ?
C102 C105 C106 . . 110.0(5) ?
C102 C105 H10J . . 109.700000 ?
C106 C105 H10J . . 109.700000 ?
C102 C105 H10K . . 109.700000 ?
C106 C105 H10K . . 109.700000 ?
H10J C105 H10K . . 108.200000 ?
B4 C4 C3 . . 100.8(5) ?
B4 C4 Si04 . . 108.2(5) ?
C3 C4 Si04 . . 109.8(4) ?
B4 C4 Si05 . . 110.6(5) ?
C3 C4 Si05 . . 111.7(4) ?
Si04 C4 Si05 . . 114.8(3) ?
N1 B1 C57 . . 120.8(6) ?
N1 B1 C46 . . 115.3(5) ?
C57 B1 C46 . . 114.5(6) ?
N1 B1 C1 . . 48.9(3) ?
C57 B1 C1 . . 119.5(6) ?
C46 B1 C1 . . 121.9(6) ?
O1 C11 H11O . . 109.500000 ?
O1 C11 H11P . . 109.500000 ?
H11O C11 H11P . . 109.500000 ?
O1 C11 H11Q . . 109.500000 ?
H11O C11 H11Q . . 109.500000 ?
H11P C11 H11Q . . 109.500000 ?
O2 C77 H77A . . 109.500000 ?
O2 C77 H77B . . 109.500000 ?
H77A C77 H77B . . 109.500000 ?
O2 C77 H77C . . 109.500000 ?
H77A C77 H77C . . 109.500000 ?
H77B C77 H77C . . 109.500000 ?
C120 C122 H12A . . 109.500000 ?
C120 C122 H12B . . 109.500000 ?
H12A C122 H12B . . 109.500000 ?
C120 C122 H12C . . 109.500000 ?
H12A C122 H12C . . 109.500000 ?
H12B C122 H12C . . 109.500000 ?
N6 B5 C123 . . 120.9(6) ?
N6 B5 C67 . . 48.5(3) ?
C123 B5 C67 . . 120.1(6) ?
N6 B5 C112 . . 114.2(5) ?
C123 B5 C112 . . 115.8(6) ?
C67 B5 C112 . . 120.3(6) ?
C17 C18 C20 . . 110.5(6) ?
C17 C18 C19 . . 114.0(6) ?
C20 C18 C19 . . 110.9(6) ?
C17 C18 H18 . . 107.000000 ?
C20 C18 H18 . . 107.000000 ?
C19 C18 H18 . . 107.000000 ?
C2 B2 C1 . . 113.3(6) ?
C2 B2 B3 . . 127.1(6) ?
C1 B2 B3 . . 119.6(6) ?
C96 C98 H98A . . 109.500000 ?
C96 C98 H98B . . 109.500000 ?
H98A C98 H98B . . 109.500000 ?
C96 C98 H98C . . 109.500000 ?
H98A C98 H98C . . 109.500000 ?
H98B C98 H98C . . 109.500000 ?
Si04 C10 H10Q . . 109.500000 ?
Si04 C10 H10R . . 109.500000 ?
H10Q C10 H10R . . 109.500000 ?
Si04 C10 H10S . . 109.500000 ?
H10Q C10 H10S . . 109.500000 ?
H10R C10 H10S . . 109.500000 ?
C120 C121 H12D . . 109.500000 ?
C120 C121 H12E . . 109.500000 ?
H12D C121 H12E . . 109.500000 ?
C120 C121 H12F . . 109.500000 ?
H12D C121 H12F . . 109.500000 ?
H12E C121 H12F . . 109.500000 ?
N10 C120 C122 . . 112.8(6) ?
N10 C120 C121 . . 110.8(5) ?
C122 C120 C121 . . 112.0(6) ?
N10 C120 H120 . . 107.000000 ?
C122 C120 H120 . . 107.000000 ?
C121 C120 H120 . . 107.000000 ?
C84 C85 H85A . . 109.500000 ?
C84 C85 H85B . . 109.500000 ?
H85A C85 H85B . . 109.500000 ?
C84 C85 H85C . . 109.500000 ?
H85A C85 H85C . . 109.500000 ?
H85B C85 H85C . . 109.500000 ?
C96 C97 H97A . . 109.500000 ?
C96 C97 H97B . . 109.500000 ?
H97A C97 H97B . . 109.500000 ?
C96 C97 H97C . . 109.500000 ?
H97A C97 H97C . . 109.500000 ?
H97B C97 H97C . . 109.500000 ?
C84 C86 H86A . . 109.500000 ?
C84 C86 H86B . . 109.500000 ?
H86A C86 H86B . . 109.500000 ?
C84 C86 H86C . . 109.500000 ?
H86A C86 H86C . . 109.500000 ?
H86B C86 H86C . . 109.500000 ?
C15 C16 C17 . . 120.1(7) ?
C15 C16 H16 . . 120.000000 ?
C17 C16 H16 . . 120.000000 ?
Si05 C5 H5A . . 109.500000 ?
Si05 C5 H5B . . 109.500000 ?
H5A C5 H5B . . 109.500000 ?
Si05 C5 H5C . . 109.500000 ?
H5A C5 H5C . . 109.500000 ?
H5B C5 H5C . . 109.500000 ?
Si04 C9 H9A . . 109.500000 ?
Si04 C9 H9B . . 109.500000 ?
H9A C9 H9B . . 109.500000 ?
Si04 C9 H9C . . 109.500000 ?
H9A C9 H9C . . 109.500000 ?
H9B C9 H9C . . 109.500000 ?
O1 B4 N3 . . 128.7(7) ?
O1 B4 C4 . . 122.4(6) ?
N3 B4 C4 . . 108.9(6) ?
C68 B6 C67 . . 114.1(6) ?
C68 B6 B7 . . 126.7(6) ?
C67 B6 B7 . . 119.2(6) ?
Si03 C75 H75A . . 109.500000 ?
Si03 C75 H75B . . 109.500000 ?
H75A C75 H75B . . 109.500000 ?
Si03 C75 H75C . . 109.500000 ?
H75A C75 H75C . . 109.500000 ?
H75B C75 H75C . . 109.500000 ?
O2 B8 N8 . . 127.8(6) ?
O2 B8 C70 . . 121.6(6) ?
N8 B8 C70 . . 110.6(6) ?
C15 C14 C13 . . 121.0(7) ?
C15 C14 H14 . . 119.500000 ?
C13 C14 H14 . . 119.500000 ?
C63 C65 H65A . . 109.500000 ?
C63 C65 H65B . . 109.500000 ?
H65A C65 H65B . . 109.500000 ?
C63 C65 H65C . . 109.500000 ?
H65A C65 H65C . . 109.500000 ?
H65B C65 H65C . . 109.500000 ?
C51 C52 H52A . . 109.500000 ?
C51 C52 H52B . . 109.500000 ?
H52A C52 H52B . . 109.500000 ?
C51 C52 H52C . . 109.500000 ?
H52A C52 H52C . . 109.500000 ?
H52B C52 H52C . . 109.500000 ?
Si03 C76 H76A . . 109.500000 ?
Si03 C76 H76B . . 109.500000 ?
H76A C76 H76B . . 109.500000 ?
Si03 C76 H76C . . 109.500000 ?
H76A C76 H76C . . 109.500000 ?
H76B C76 H76C . . 109.500000 ?
Si06 C71 H71A . . 109.500000 ?
Si06 C71 H71B . . 109.500000 ?
H71A C71 H71B . . 109.500000 ?
Si06 C71 H71C . . 109.500000 ?
H71A C71 H71C . . 109.500000 ?
H71B C71 H71C . . 109.500000 ?
C63 C64 H64A . . 109.500000 ?
C63 C64 H64B . . 109.500000 ?
H64A C64 H64B . . 109.500000 ?
C63 C64 H64C . . 109.500000 ?
H64A C64 H64C . . 109.500000 ?
H64B C64 H64C . . 109.500000 ?
Si06 C72 H72A . . 109.500000 ?
Si06 C72 H72B . . 109.500000 ?
H72A C72 H72B . . 109.500000 ?
Si06 C72 H72C . . 109.500000 ?
H72A C72 H72C . . 109.500000 ?
H72B C72 H72C . . 109.500000 ?
N2 B3 B2 . . 172.2(7) ?
C99 C101 H10L . . 109.500000 ?
C99 C101 H10M . . 109.500000 ?
H10L C101 H10M . . 109.500000 ?
C99 C101 H10N . . 109.500000 ?
H10L C101 H10N . . 109.500000 ?
H10M C101 H10N . . 109.500000 ?
C106 C107 C108 . . 110.7(6) ?
C106 C107 H10O . . 109.500000 ?
C108 C107 H10O . . 109.500000 ?
C106 C107 H10P . . 109.500000 ?
C108 C107 H10P . . 109.500000 ?
H10O C107 H10P . . 108.100000 ?
C049 C03W C04F . . 113.9(10) ?
C049 C03W H03W . . 123.100000 ?
C04F C03W H03W . . 123.100000 ?
C04G C03X C04E . . 118.7(10) ?
C04G C03X C04M . . 119.5(10) ?
C04E C03X C04M . . 121.8(9) ?
C14 C15 C16 . . 122.0(7) ?
C14 C15 H15 . . 119.000000 ?
C16 C15 H15 . . 119.000000 ?
Si04 C8 H8A . . 109.500000 ?
Si04 C8 H8B . . 109.500000 ?
H8A C8 H8B . . 109.500000 ?
Si04 C8 H8C . . 109.500000 ?
H8A C8 H8C . . 109.500000 ?
H8B C8 H8C . . 109.500000 ?
C21 C23 H23A . . 109.500000 ?
C21 C23 H23B . . 109.500000 ?
H23A C23 H23B . . 109.500000 ?
C21 C23 H23C . . 109.500000 ?
H23A C23 H23C . . 109.500000 ?
H23B C23 H23C . . 109.500000 ?
C30 C31 H31A . . 109.500000 ?
C30 C31 H31B . . 109.500000 ?
H31A C31 H31B . . 109.500000 ?
C30 C31 H31C . . 109.500000 ?
H31A C31 H31C . . 109.500000 ?
H31B C31 H31C . . 109.500000 ?
C87 C88 H88A . . 109.500000 ?
C87 C88 H88B . . 109.500000 ?
H88A C88 H88B . . 109.500000 ?
C87 C88 H88C . . 109.500000 ?
H88A C88 H88C . . 109.500000 ?
H88B C88 H88C . . 109.500000 ?
C33 C35 H35A . . 109.500000 ?
C33 C35 H35B . . 109.500000 ?
H35A C35 H35B . . 109.500000 ?
C33 C35 H35C . . 109.500000 ?
H35A C35 H35C . . 109.500000 ?
H35B C35 H35C . . 109.500000 ?
N7 B7 B6 . . 173.3(7) ?
C30 C32 H32A . . 109.500000 ?
C30 C32 H32B . . 109.500000 ?
H32A C32 H32B . . 109.500000 ?
C30 C32 H32C . . 109.500000 ?
H32A C32 H32C . . 109.500000 ?
H32B C32 H32C . . 109.500000 ?
Si06 C73 H73A . . 109.500000 ?
Si06 C73 H73B . . 109.500000 ?
H73A C73 H73B . . 109.500000 ?
Si06 C73 H73C . . 109.500000 ?
H73A C73 H73C . . 109.500000 ?
H73B C73 H73C . . 109.500000 ?
C21 C22 H22A . . 109.500000 ?
C21 C22 H22B . . 109.500000 ?
H22A C22 H22B . . 109.500000 ?
C21 C22 H22C . . 109.500000 ?
H22A C22 H22C . . 109.500000 ?
H22B C22 H22C . . 109.500000 ?
C04G C049 C03W . . 124.5(11) ?
C04G C049 H049 . . 117.800000 ?
C03W C049 H049 . . 117.800000 ?
C63 C66 H66A . . 109.500000 ?
C63 C66 H66B . . 109.500000 ?
H66A C66 H66B . . 109.500000 ?
C63 C66 H66C . . 109.500000 ?
H66A C66 H66C . . 109.500000 ?
H66B C66 H66C . . 109.500000 ?
C18 C20 H20A . . 109.500000 ?
C18 C20 H20B . . 109.500000 ?
H20A C20 H20B . . 109.500000 ?
C18 C20 H20C . . 109.500000 ?
H20A C20 H20C . . 109.500000 ?
H20B C20 H20C . . 109.500000 ?
Si05 C6 H6A . . 109.500000 ?
Si05 C6 H6B . . 109.500000 ?
H6A C6 H6B . . 109.500000 ?
Si05 C6 H6C . . 109.500000 ?
H6A C6 H6C . . 109.500000 ?
H6B C6 H6C . . 109.500000 ?
Si05 C7 H7A . . 109.500000 ?
Si05 C7 H7B . . 109.500000 ?
H7A C7 H7B . . 109.500000 ?
Si05 C7 H7C . . 109.500000 ?
H7A C7 H7C . . 109.500000 ?
H7B C7 H7C . . 109.500000 ?
C03X C04E C04F . . 119.8(9) ?
C03X C04E H04E . . 120.100000 ?
C04F C04E H04E . . 120.100000 ?
C04E C04F C03W . . 122.4(9) ?
C04E C04F H04F . . 118.800000 ?
C03W C04F H04F . . 118.800000 ?
C049 C04G C03X . . 120.7(10) ?
C049 C04G H04G . . 119.700000 ?
C03X C04G H04G . . 119.700000 ?
C18 C19 H19A . . 109.500000 ?
C18 C19 H19B . . 109.500000 ?
H19A C19 H19B . . 109.500000 ?
C18 C19 H19C . . 109.500000 ?
H19A C19 H19C . . 109.500000 ?
H19B C19 H19C . . 109.500000 ?
C51 C53 H53A . . 109.500000 ?
C51 C53 H53B . . 109.500000 ?
H53A C53 H53B . . 109.500000 ?
C51 C53 H53C . . 109.500000 ?
H53A C53 H53C . . 109.500000 ?
H53B C53 H53C . . 109.500000 ?
C04K C04J C048 . . 120.000000 ?
C04K C04J C04R . . 121.8(8) ?
C048 C04J C04R . . 118.2(8) ?
C04O C04K C04J . . 120.000000 ?
C04O C04K H04K . . 120.000000 ?
C04J C04K H04K . . 120.000000 ?
C04K C04O C04L . . 120.000000 ?
C04K C04O H04O . . 120.000000 ?
C04L C04O H04O . . 120.000000 ?
C04N C04L C04O . . 120.000000 ?
C04N C04L H04L . . 120.000000 ?
C04O C04L H04L . . 120.000000 ?
C048 C04N C04L . . 120.000000 ?
C048 C04N H04N . . 120.000000 ?
C04L C04N H04N . . 120.000000 ?
C04N C048 C04J . . 120.000000 ?
C04N C048 H048 . . 120.000000 ?
C04J C048 H048 . . 120.000000 ?
C03X C04M H04A . . 109.500000 ?
C03X C04M H04B . . 109.500000 ?
H04A C04M H04B . . 109.500000 ?
C03X C04M H04C . . 109.500000 ?
H04A C04M H04C . . 109.500000 ?
H04B C04M H04C . . 109.500000 ?
C129 C131 H13A . . 109.500000 ?
C129 C131 H13B . . 109.500000 ?
H13A C131 H13B . . 109.500000 ?
C129 C131 H13C . . 109.500000 ?
H13A C131 H13C . . 109.500000 ?
H13B C131 H13C . . 109.500000 ?
C129 C130 H13D . . 109.500000 ?
C129 C130 H13E . . 109.500000 ?
H13D C130 H13E . . 109.500000 ?
C129 C130 H13F . . 109.500000 ?
H13D C130 H13F . . 109.500000 ?
H13E C130 H13F . . 109.500000 ?
C04J C04R H04D . . 109.500000 ?
C04J C04R H04H . . 109.500000 ?
H04D C04R H04H . . 109.500000 ?
C04J C04R H04I . . 109.500000 ?
H04D C04R H04I . . 109.500000 ?
H04H C04R H04I . . 109.500000 ?
C129 C132 H13G . . 109.500000 ?
C129 C132 H13H . . 109.500000 ?
H13G C132 H13H . . 109.500000 ?
C129 C132 H13I . . 109.500000 ?
H13G C132 H13I . . 109.500000 ?
H13H C132 H13I . . 109.500000 ?
C1D C1A C126 . . 111.3(13) ?
C1D C1A C1C . . 107.6(16) ?
C126 C1A C1C . . 113.4(13) ?
C1D C1A C1B . . 109.4(18) ?
C126 C1A C1B . . 109.2(13) ?
C1C C1A C1B . . 105.8(17) ?
C1A C1B H1BA . . 109.500000 ?
C1A C1B H1BB . . 109.500000 ?
H1BA C1B H1BB . . 109.500000 ?
C1A C1B H1BC . . 109.500000 ?
H1BA C1B H1BC . . 109.500000 ?
H1BB C1B H1BC . . 109.500000 ?
C1A C1C H1CA . . 109.500000 ?
C1A C1C H1CB . . 109.500000 ?
H1CA C1C H1CB . . 109.500000 ?
C1A C1C H1CC . . 109.500000 ?
H1CA C1C H1CC . . 109.500000 ?
H1CB C1C H1CC . . 109.500000 ?
C1A C1D H1DA . . 109.500000 ?
C1A C1D H1DB . . 109.500000 ?
H1DA C1D H1DB . . 109.500000 ?
C1A C1D H1DC . . 109.500000 ?
H1DA C1D H1DC . . 109.500000 ?
H1DB C1D H1DC . . 109.500000 ?

loop_
_geom_bond_atom_site_label_1
_geom_bond_atom_site_label_2
_geom_bond_site_symmetry_2
_geom_bond_distance
_geom_bond_publ_flag
Br1 C27 . 1.917(6) ?
Br2 C93 . 1.904(5) ?
Si03 C76 . 1.863(7) ?
Si03 C75 . 1.873(7) ?
Si03 C74 . 1.884(7) ?
Si03 C70 . 1.896(6) ?
Si04 C10 . 1.864(7) ?
Si04 C8 . 1.871(8) ?
Si04 C4 . 1.872(6) ?
Si04 C9 . 1.879(7) ?
Si05 C5 . 1.862(7) ?
Si05 C7 . 1.871(7) ?
Si05 C6 . 1.873(7) ?
Si05 C4 . 1.882(7) ?
Si06 C71 . 1.852(8) ?
Si06 C72 . 1.860(8) ?
Si06 C73 . 1.869(7) ?
Si06 C70 . 1.877(6) ?
O2 B8 . 1.370(8) ?
O2 C77 . 1.427(8) ?
O1 B4 . 1.345(9) ?
O1 C11 . 1.430(7) ?
N9 C112 . 1.341(7) ?
N9 C114 . 1.404(8) ?
N9 C117 . 1.474(8) ?
N6 C67 . 1.297(8) ?
N6 C102 . 1.473(7) ?
N6 B5 . 1.534(8) ?
N4 C46 . 1.373(8) ?
N4 C48 . 1.400(8) ?
N4 C54 . 1.473(7) ?
N5 C46 . 1.354(7) ?
N5 C47 . 1.386(8) ?
N5 C51 . 1.489(8) ?
N2 B3 . 1.264(9) ?
N2 C24 . 1.374(7) ?
N3 C2 . 1.416(8) ?
N3 C12 . 1.429(8) ?
N3 B4 . 1.451(9) ?
N8 C68 . 1.420(8) ?
N8 C78 . 1.431(8) ?
N8 B8 . 1.447(9) ?
N7 B7 . 1.259(8) ?
N7 C90 . 1.374(7) ?
N1 C1 . 1.308(8) ?
N1 C36 . 1.470(7) ?
N1 B1 . 1.533(8) ?
N10 C112 . 1.361(8) ?
N10 C113 . 1.396(8) ?
N10 C120 . 1.487(8) ?
C90 C95 . 1.411(8) ?
C90 C91 . 1.414(8) ?
C112 B5 . 1.632(10) ?
C60 C59 . 1.384(9) ?
C60 C61 . 1.413(9) ?
C60 C63 . 1.529(9) ?
C94 C93 . 1.378(8) ?
C94 C95 . 1.386(8) ?
C94 H94 . 0.950000 ?
C93 C92 . 1.381(8) ?
C54 C55 . 1.521(8) ?
C54 C56 . 1.539(8) ?
C54 H54 . 1.000000 ?
C78 C79 . 1.390(8) ?
C78 C83 . 1.408(9) ?
C37 C40 . 1.527(8) ?
C37 C36 . 1.529(9) ?
C37 H37A . 0.990000 ?
C37 H37B . 0.990000 ?
C28 C27 . 1.367(8) ?
C28 C29 . 1.374(8) ?
C28 H28 . 0.950000 ?
C92 C91 . 1.385(8) ?
C92 H92 . 0.950000 ?
C61 C62 . 1.390(8) ?
C61 H61 . 0.950000 ?
C29 C24 . 1.412(8) ?
C29 C30 . 1.517(8) ?
C102 C103 . 1.515(8) ?
C102 C105 . 1.522(8) ?
C102 C104 . 1.528(8) ?
C57 C58 . 1.385(8) ?
C57 C62 . 1.399(8) ?
C57 B1 . 1.585(10) ?
C58 C59 . 1.379(8) ?
C58 H58 . 0.950000 ?
C24 C25 . 1.430(8) ?
C46 B1 . 1.613(10) ?
C68 B6 . 1.467(9) ?
C68 C69 . 1.527(8) ?
C47 C48 . 1.343(9) ?
C47 C49 . 1.494(8) ?
C83 C82 . 1.387(8) ?
C83 C87 . 1.519(9) ?
C114 C113 . 1.342(8) ?
C114 C116 . 1.493(8) ?
C95 C96 . 1.519(8) ?
C48 C50 . 1.492(9) ?
C2 B2 . 1.480(9) ?
C2 C3 . 1.542(8) ?
C3 C4 . 1.579(8) ?
C3 H3A . 0.990000 ?
C3 H3B . 0.990000 ?
C70 B8 . 1.534(10) ?
C70 C69 . 1.580(8) ?
C40 C41 . 1.513(9) ?
C40 C45 . 1.544(8) ?
C40 H40 . 1.000000 ?
C67 B6 . 1.544(10) ?
C67 B5 . 1.619(10) ?
C27 C26 . 1.368(8) ?
C113 C115 . 1.488(9) ?
C1 B2 . 1.536(10) ?
C1 B1 . 1.623(10) ?
C38 C36 . 1.518(8) ?
C38 C44 . 1.534(8) ?
C38 H38A . 0.990000 ?
C38 H38B . 0.990000 ?
C42 C39 . 1.528(8) ?
C42 C41 . 1.535(9) ?
C42 C43 . 1.540(9) ?
C42 H42 . 1.000000 ?
C33 C25 . 1.516(8) ?
C33 C34 . 1.526(8) ?
C33 C35 . 1.540(9) ?
C33 H33 . 1.000000 ?
C26 C25 . 1.386(8) ?
C26 H26 . 0.950000 ?
C91 C99 . 1.523(8) ?
C12 C17 . 1.391(9) ?
C12 C13 . 1.414(9) ?
C87 C88 . 1.529(9) ?
C87 C89 . 1.530(8) ?
C87 H87 . 1.000000 ?
C111 C110 . 1.524(9) ?
C111 C106 . 1.532(9) ?
C111 H11A . 0.990000 ?
C111 H11B . 0.990000 ?
C62 H62 . 0.950000 ?
C43 C44 . 1.522(8) ?
C43 H43A . 0.990000 ?
C43 H43B . 0.990000 ?
C51 C53 . 1.510(9) ?
C51 C52 . 1.518(9) ?
C51 H51 . 1.000000 ?
C123 C124 . 1.394(8) ?
C123 C128 . 1.413(8) ?
C123 B5 . 1.583(9) ?
C45 C44 . 1.523(9) ?
C45 H45A . 0.990000 ?
C45 H45B . 0.990000 ?
C59 H59 . 0.950000 ?
C117 C119 . 1.514(8) ?
C117 C118 . 1.525(8) ?
C117 H117 . 1.000000 ?
C36 C39 . 1.526(8) ?
C50 H50A . 0.980000 ?
C50 H50B . 0.980000 ?
C50 H50C . 0.980000 ?
C44 H44 . 1.000000 ?
C39 H39A . 0.990000 ?
C39 H39B . 0.990000 ?
C100 C99 . 1.516(9) ?
C100 H10A . 0.980000 ?
C100 H10B . 0.980000 ?
C100 H10C . 0.980000 ?
C124 C125 . 1.376(8) ?
C124 H124 . 0.950000 ?
C129 C131 . 1.519(15) ?
C129 C126 . 1.525(14) ?
C129 C130 . 1.530(14) ?
C129 C132 . 1.533(15) ?
C89 H89A . 0.980000 ?
C89 H89B . 0.980000 ?
C89 H89C . 0.980000 ?
C104 C110 . 1.537(8) ?
C104 H10D . 0.990000 ?
C104 H10E . 0.990000 ?
C79 C80 . 1.396(9) ?
C79 C84 . 1.522(9) ?
C30 C32 . 1.509(9) ?
C30 C31 . 1.544(10) ?
C30 H30 . 1.000000 ?
C21 C13 . 1.510(9) ?
C21 C22 . 1.522(9) ?
C21 C23 . 1.532(10) ?
C21 H21 . 1.000000 ?
C80 C81 . 1.388(9) ?
C80 H80 . 0.950000 ?
C99 C101 . 1.528(9) ?
C99 H99 . 1.000000 ?
C17 C16 . 1.410(9) ?
C17 C18 . 1.493(9) ?
C13 C14 . 1.394(9) ?
C69 H69A . 0.990000 ?
C69 H69B . 0.990000 ?
C55 H55A . 0.980000 ?
C55 H55B . 0.980000 ?
C55 H55C . 0.980000 ?
C118 H11C . 0.980000 ?
C118 H11D . 0.980000 ?
C118 H11E . 0.980000 ?
C110 C109 . 1.523(9) ?
C110 H110 . 1.000000 ?
C103 C108 . 1.550(8) ?
C103 H10F . 0.990000 ?
C103 H10G . 0.990000 ?
C34 H34A . 0.980000 ?
C34 H34B . 0.980000 ?
C34 H34C . 0.980000 ?
C106 C107 . 1.510(10) ?
C106 C105 . 1.537(8) ?
C106 H106 . 1.000000 ?
C125 C126 . 1.394(8) ?
C125 H125 . 0.950000 ?
C84 C86 . 1.528(8) ?
C84 C85 . 1.539(8) ?
C84 H84 . 1.000000 ?
C41 H41A . 0.990000 ?
C41 H41B . 0.990000 ?
C81 C82 . 1.375(9) ?
C81 H81 . 0.950000 ?
C109 C108 . 1.514(9) ?
C109 H10H . 0.990000 ?
C109 H10I . 0.990000 ?
C56 H56A . 0.980000 ?
C56 H56B . 0.980000 ?
C56 H56C . 0.980000 ?
C96 C97 . 1.521(8) ?
C96 C98 . 1.541(9) ?
C96 H96 . 1.000000 ?
C63 C65 . 1.522(9) ?
C63 C64 . 1.524(9) ?
C63 C66 . 1.526(10) ?
C74 H74A . 0.980000 ?
C74 H74B . 0.980000 ?
C74 H74C . 0.980000 ?
C128 C127 . 1.386(9) ?
C128 H128 . 0.950000 ?
C115 H11F . 0.980000 ?
C115 H11G . 0.980000 ?
C115 H11H . 0.980000 ?
C119 H11I . 0.980000 ?
C119 H11J . 0.980000 ?
C119 H11K . 0.980000 ?
C127 C126 . 1.385(8) ?
C127 H127 . 0.950000 ?
C108 C107 . 1.511(9) ?
C108 H108 . 1.000000 ?
C126 C1A . 1.528(18) ?
C116 H11L . 0.980000 ?
C116 H11M . 0.980000 ?
C116 H11N . 0.980000 ?
C49 H49A . 0.980000 ?
C49 H49B . 0.980000 ?
C49 H49C . 0.980000 ?
C82 H82 . 0.950000 ?
C105 H10J . 0.990000 ?
C105 H10K . 0.990000 ?
C4 B4 . 1.575(10) ?
C11 H11O . 0.980000 ?
C11 H11P . 0.980000 ?
C11 H11Q . 0.980000 ?
C77 H77A . 0.980000 ?
C77 H77B . 0.980000 ?
C77 H77C . 0.980000 ?
C122 C120 . 1.524(9) ?
C122 H12A . 0.980000 ?
C122 H12B . 0.980000 ?
C122 H12C . 0.980000 ?
C18 C20 . 1.507(10) ?
C18 C19 . 1.553(9) ?
C18 H18 . 1.000000 ?
B2 B3 . 1.664(11) ?
C98 H98A . 0.980000 ?
C98 H98B . 0.980000 ?
C98 H98C . 0.980000 ?
C10 H10Q . 0.980000 ?
C10 H10R . 0.980000 ?
C10 H10S . 0.980000 ?
C121 C120 . 1.530(9) ?
C121 H12D . 0.980000 ?
C121 H12E . 0.980000 ?
C121 H12F . 0.980000 ?
C120 H120 . 1.000000 ?
C85 H85A . 0.980000 ?
C85 H85B . 0.980000 ?
C85 H85C . 0.980000 ?
C97 H97A . 0.980000 ?
C97 H97B . 0.980000 ?
C97 H97C . 0.980000 ?
C86 H86A . 0.980000 ?
C86 H86B . 0.980000 ?
C86 H86C . 0.980000 ?
C16 C15 . 1.374(10) ?
C16 H16 . 0.950000 ?
C5 H5A . 0.980000 ?
C5 H5B . 0.980000 ?
C5 H5C . 0.980000 ?
C9 H9A . 0.980000 ?
C9 H9B . 0.980000 ?
C9 H9C . 0.980000 ?
B6 B7 . 1.671(10) ?
C75 H75A . 0.980000 ?
C75 H75B . 0.980000 ?
C75 H75C . 0.980000 ?
C14 C15 . 1.339(10) ?
C14 H14 . 0.950000 ?
C65 H65A . 0.980000 ?
C65 H65B . 0.980000 ?
C65 H65C . 0.980000 ?
C52 H52A . 0.980000 ?
C52 H52B . 0.980000 ?
C52 H52C . 0.980000 ?
C76 H76A . 0.980000 ?
C76 H76B . 0.980000 ?
C76 H76C . 0.980000 ?
C71 H71A . 0.980000 ?
C71 H71B . 0.980000 ?
C71 H71C . 0.980000 ?
C64 H64A . 0.980000 ?
C64 H64B . 0.980000 ?
C64 H64C . 0.980000 ?
C72 H72A . 0.980000 ?
C72 H72B . 0.980000 ?
C72 H72C . 0.980000 ?
C101 H10L . 0.980000 ?
C101 H10M . 0.980000 ?
C101 H10N . 0.980000 ?
C107 H10O . 0.990000 ?
C107 H10P . 0.990000 ?
C03W C049 . 1.355(12) ?
C03W C04F . 1.399(12) ?
C03W H03W . 0.950000 ?
C03X C04G . 1.348(11) ?
C03X C04E . 1.358(12) ?
C03X C04M . 1.478(12) ?
C15 H15 . 0.950000 ?
C8 H8A . 0.980000 ?
C8 H8B . 0.980000 ?
C8 H8C . 0.980000 ?
C23 H23A . 0.980000 ?
C23 H23B . 0.980000 ?
C23 H23C . 0.980000 ?
C31 H31A . 0.980000 ?
C31 H31B . 0.980000 ?
C31 H31C . 0.980000 ?
C88 H88A . 0.980000 ?
C88 H88B . 0.980000 ?
C88 H88C . 0.980000 ?
C35 H35A . 0.980000 ?
C35 H35B . 0.980000 ?
C35 H35C . 0.980000 ?
C32 H32A . 0.980000 ?
C32 H32B . 0.980000 ?
C32 H32C . 0.980000 ?
C73 H73A . 0.980000 ?
C73 H73B . 0.980000 ?
C73 H73C . 0.980000 ?
C22 H22A . 0.980000 ?
C22 H22B . 0.980000 ?
C22 H22C . 0.980000 ?
C049 C04G . 1.340(13) ?
C049 H049 . 0.950000 ?
C66 H66A . 0.980000 ?
C66 H66B . 0.980000 ?
C66 H66C . 0.980000 ?
C20 H20A . 0.980000 ?
C20 H20B . 0.980000 ?
C20 H20C . 0.980000 ?
C6 H6A . 0.980000 ?
C6 H6B . 0.980000 ?
C6 H6C . 0.980000 ?
C7 H7A . 0.980000 ?
C7 H7B . 0.980000 ?
C7 H7C . 0.980000 ?
C04E C04F . 1.372(12) ?
C04E H04E . 0.950000 ?
C04F H04F . 0.950000 ?
C04G H04G . 0.950000 ?
C19 H19A . 0.980000 ?
C19 H19B . 0.980000 ?
C19 H19C . 0.980000 ?
C53 H53A . 0.980000 ?
C53 H53B . 0.980000 ?
C53 H53C . 0.980000 ?
C04J C04K . 1.390000 ?
C04J C048 . 1.390000 ?
C04J C04R . 1.466(11) ?
C04K C04O . 1.390000 ?
C04K H04K . 0.950000 ?
C04O C04L . 1.390000 ?
C04O H04O . 0.950000 ?
C04L C04N . 1.390000 ?
C04L H04L . 0.950000 ?
C04N C048 . 1.390000 ?
C04N H04N . 0.950000 ?
C048 H048 . 0.950000 ?
C04M H04A . 0.980000 ?
C04M H04B . 0.980000 ?
C04M H04C . 0.980000 ?
C131 H13A . 0.980000 ?
C131 H13B . 0.980000 ?
C131 H13C . 0.980000 ?
C130 H13D . 0.980000 ?
C130 H13E . 0.980000 ?
C130 H13F . 0.980000 ?
C04R H04D . 0.980000 ?
C04R H04H . 0.980000 ?
C04R H04I . 0.980000 ?
C132 H13G . 0.980000 ?
C132 H13H . 0.980000 ?
C132 H13I . 0.980000 ?
C1A C1D . 1.524(18) ?
C1A C1C . 1.530(18) ?
C1A C1B . 1.533(18) ?
C1B H1BA . 0.980000 ?
C1B H1BB . 0.980000 ?
C1B H1BC . 0.980000 ?
C1C H1CA . 0.980000 ?
C1C H1CB . 0.980000 ?
C1C H1CC . 0.980000 ?
C1D H1DA . 0.980000 ?
C1D H1DB . 0.980000 ?
C1D H1DC . 0.980000 ?

loop_
_geom_torsion_atom_site_label_1
_geom_torsion_atom_site_label_2
_geom_torsion_atom_site_label_3
_geom_torsion_atom_site_label_4
_geom_torsion_site_symmetry_1
_geom_torsion_site_symmetry_2
_geom_torsion_site_symmetry_3
_geom_torsion_site_symmetry_4
_geom_torsion
_geom_torsion_publ_flag
C114 N9 C112 N10 . . . . -0.2(7) ?
C117 N9 C112 N10 . . . . -179.2(5) ?
C114 N9 C112 B5 . . . . 175.6(6) ?
C117 N9 C112 B5 . . . . -3.4(9) ?
C113 N10 C112 N9 . . . . 0.3(7) ?
C120 N10 C112 N9 . . . . -177.4(5) ?
C113 N10 C112 B5 . . . . -175.8(6) ?
C120 N10 C112 B5 . . . . 6.6(9) ?
C95 C94 C93 C92 . . . . 1.1(10) ?
C95 C94 C93 Br2 . . . . -178.0(5) ?
C46 N4 C54 C55 . . . . -109.4(7) ?
C48 N4 C54 C55 . . . . 71.4(8) ?
C46 N4 C54 C56 . . . . 125.7(6) ?
C48 N4 C54 C56 . . . . -53.6(8) ?
C68 N8 C78 C79 . . . . 85.4(7) ?
B8 N8 C78 C79 . . . . -98.1(8) ?
C68 N8 C78 C83 . . . . -97.0(7) ?
B8 N8 C78 C83 . . . . 79.5(8) ?
C94 C93 C92 C91 . . . . -1.6(10) ?
Br2 C93 C92 C91 . . . . 177.5(5) ?
C59 C60 C61 C62 . . . . 0.0(10) ?
C63 C60 C61 C62 . . . . 179.5(6) ?
C27 C28 C29 C24 . . . . 0.5(10) ?
C27 C28 C29 C30 . . . . 179.4(6) ?
C67 N6 C102 C103 . . . . 169.5(7) ?
B5 N6 C102 C103 . . . . -14.8(14) ?
C67 N6 C102 C105 . . . . -72.0(9) ?
B5 N6 C102 C105 . . . . 103.6(12) ?
C67 N6 C102 C104 . . . . 48.6(10) ?
B5 N6 C102 C104 . . . . -135.7(11) ?
C62 C57 C58 C59 . . . . 0.6(10) ?
B1 C57 C58 C59 . . . . 178.1(6) ?
B3 N2 C24 C29 . . . . -25.(3) ?
B3 N2 C24 C25 . . . . 154.(3) ?
C28 C29 C24 N2 . . . . 176.5(6) ?
C30 C29 C24 N2 . . . . -2.4(9) ?
C28 C29 C24 C25 . . . . -2.6(9) ?
C30 C29 C24 C25 . . . . 178.5(6) ?
C47 N5 C46 N4 . . . . 0.3(7) ?
C51 N5 C46 N4 . . . . 179.2(5) ?
C47 N5 C46 B1 . . . . -177.4(6) ?
C51 N5 C46 B1 . . . . 1.5(9) ?
C48 N4 C46 N5 . . . . 0.4(7) ?
C54 N4 C46 N5 . . . . -178.9(5) ?
C48 N4 C46 B1 . . . . 178.2(6) ?
C54 N4 C46 B1 . . . . -1.1(9) ?
C78 N8 C68 B6 . . . . 8.3(10) ?
B8 N8 C68 B6 . . . . -168.8(7) ?
C78 N8 C68 C69 . . . . -173.9(5) ?
B8 N8 C68 C69 . . . . 9.0(7) ?
C46 N5 C47 C48 . . . . -0.9(7) ?
C51 N5 C47 C48 . . . . -179.7(6) ?
C46 N5 C47 C49 . . . . -179.8(6) ?
C51 N5 C47 C49 . . . . 1.4(10) ?
C79 C78 C83 C82 . . . . -0.9(9) ?
N8 C78 C83 C82 . . . . -178.4(5) ?
C79 C78 C83 C87 . . . . 177.8(6) ?
N8 C78 C83 C87 . . . . 0.3(9) ?
C112 N9 C114 C113 . . . . 0.1(7) ?
C117 N9 C114 C113 . . . . 179.0(6) ?
C112 N9 C114 C116 . . . . 179.9(6) ?
C117 N9 C114 C116 . . . . -1.2(9) ?
C93 C94 C95 C90 . . . . 3.3(10) ?
C93 C94 C95 C96 . . . . -173.9(6) ?
N7 C90 C95 C94 . . . . 173.1(6) ?
C91 C90 C95 C94 . . . . -7.1(9) ?
N7 C90 C95 C96 . . . . -9.7(9) ?
C91 C90 C95 C96 . . . . 170.1(6) ?
N5 C47 C48 N4 . . . . 1.1(7) ?
C49 C47 C48 N4 . . . . 180.0(6) ?
N5 C47 C48 C50 . . . . -176.8(6) ?
C49 C47 C48 C50 . . . . 2.1(11) ?
C46 N4 C48 C47 . . . . -1.0(7) ?
C54 N4 C48 C47 . . . . 178.3(5) ?
C46 N4 C48 C50 . . . . 177.0(6) ?
C54 N4 C48 C50 . . . . -3.7(10) ?
C12 N3 C2 B2 . . . . -6.6(10) ?
B4 N3 C2 B2 . . . . 168.0(7) ?
C12 N3 C2 C3 . . . . 175.9(5) ?
B4 N3 C2 C3 . . . . -9.5(7) ?
N3 C2 C3 C4 . . . . 14.6(7) ?
B2 C2 C3 C4 . . . . -163.0(6) ?
C71 Si06 C70 B8 . . . . 41.0(6) ?
C72 Si06 C70 B8 . . . . 158.9(5) ?
C73 Si06 C70 B8 . . . . -76.6(6) ?
C71 Si06 C70 C69 . . . . -69.1(5) ?
C72 Si06 C70 C69 . . . . 48.8(5) ?
C73 Si06 C70 C69 . . . . 173.2(5) ?
C71 Si06 C70 Si03 . . . . 165.9(4) ?
C72 Si06 C70 Si03 . . . . -76.3(4) ?
C73 Si06 C70 Si03 . . . . 48.2(5) ?
C76 Si03 C70 B8 . . . . -83.0(5) ?
C75 Si03 C70 B8 . . . . 37.1(5) ?
C74 Si03 C70 B8 . . . . 159.4(5) ?
C76 Si03 C70 C69 . . . . 27.0(5) ?
C75 Si03 C70 C69 . . . . 147.0(4) ?
C74 Si03 C70 C69 . . . . -90.7(5) ?
C76 Si03 C70 Si06 . . . . 151.6(3) ?
C75 Si03 C70 Si06 . . . . -88.3(4) ?
C74 Si03 C70 Si06 . . . . 33.9(5) ?
C36 C37 C40 C41 . . . . 60.5(7) ?
C36 C37 C40 C45 . . . . -59.7(7) ?
C102 N6 C67 B6 . . . . -2.0(15) ?
B5 N6 C67 B6 . . . . -179.9(10) ?
C102 N6 C67 B5 . . . . 177.9(8) ?
C29 C28 C27 C26 . . . . 2.1(10) ?
C29 C28 C27 Br1 . . . . -178.2(5) ?
N9 C114 C113 N10 . . . . 0.1(7) ?
C116 C114 C113 N10 . . . . -179.7(6) ?
N9 C114 C113 C115 . . . . -179.6(6) ?
C116 C114 C113 C115 . . . . 0.6(11) ?
C112 N10 C113 C114 . . . . -0.2(7) ?
C120 N10 C113 C114 . . . . 177.3(6) ?
C112 N10 C113 C115 . . . . 179.5(6) ?
C120 N10 C113 C115 . . . . -3.0(10) ?
C36 N1 C1 B2 . . . . 1.8(14) ?
B1 N1 C1 B2 . . . . -175.9(9) ?
C36 N1 C1 B1 . . . . 177.7(8) ?
C28 C27 C26 C25 . . . . -2.5(10) ?
Br1 C27 C26 C25 . . . . 177.8(5) ?
C93 C92 C91 C90 . . . . -2.3(9) ?
C93 C92 C91 C99 . . . . 179.9(6) ?
N7 C90 C91 C92 . . . . -173.6(6) ?
C95 C90 C91 C92 . . . . 6.6(9) ?
N7 C90 C91 C99 . . . . 4.2(9) ?
C95 C90 C91 C99 . . . . -175.6(6) ?
C2 N3 C12 C17 . . . . -98.0(7) ?
B4 N3 C12 C17 . . . . 88.2(8) ?
C2 N3 C12 C13 . . . . 84.0(7) ?
B4 N3 C12 C13 . . . . -89.8(8) ?
C82 C83 C87 C88 . . . . 39.9(8) ?
C78 C83 C87 C88 . . . . -138.7(6) ?
C82 C83 C87 C89 . . . . -83.8(7) ?
C78 C83 C87 C89 . . . . 97.5(7) ?
C60 C61 C62 C57 . . . . 1.0(10) ?
C58 C57 C62 C61 . . . . -1.3(9) ?
B1 C57 C62 C61 . . . . -178.8(6) ?
C39 C42 C43 C44 . . . . -60.0(7) ?
C41 C42 C43 C44 . . . . 59.3(7) ?
C27 C26 C25 C24 . . . . 0.3(9) ?
C27 C26 C25 C33 . . . . 176.5(6) ?
N2 C24 C25 C26 . . . . -176.9(6) ?
C29 C24 C25 C26 . . . . 2.2(9) ?
N2 C24 C25 C33 . . . . 7.0(9) ?
C29 C24 C25 C33 . . . . -173.9(6) ?
C34 C33 C25 C26 . . . . 35.6(8) ?
C35 C33 C25 C26 . . . . -86.7(7) ?
C34 C33 C25 C24 . . . . -148.3(6) ?
C35 C33 C25 C24 . . . . 89.3(7) ?
C46 N5 C51 C53 . . . . -110.5(7) ?
C47 N5 C51 C53 . . . . 68.3(8) ?
C46 N5 C51 C52 . . . . 121.5(6) ?
C47 N5 C51 C52 . . . . -59.8(8) ?
C41 C40 C45 C44 . . . . -60.2(7) ?
C37 C40 C45 C44 . . . . 59.9(7) ?
C57 C58 C59 C60 . . . . 0.4(11) ?
C61 C60 C59 C58 . . . . -0.8(10) ?
C63 C60 C59 C58 . . . . 179.8(6) ?
C112 N9 C117 C119 . . . . 108.1(6) ?
C114 N9 C117 C119 . . . . -70.7(8) ?
C112 N9 C117 C118 . . . . -124.7(6) ?
C114 N9 C117 C118 . . . . 56.5(8) ?
C1 N1 C36 C38 . . . . -45.0(9) ?
B1 N1 C36 C38 . . . . 130.1(11) ?
C1 N1 C36 C39 . . . . 76.3(9) ?
B1 N1 C36 C39 . . . . -108.6(12) ?
C1 N1 C36 C37 . . . . -165.4(7) ?
B1 N1 C36 C37 . . . . 9.7(14) ?
C44 C38 C36 N1 . . . . 178.9(5) ?
C44 C38 C36 C39 . . . . 58.9(6) ?
C44 C38 C36 C37 . . . . -60.9(6) ?
C40 C37 C36 N1 . . . . -178.2(5) ?
C40 C37 C36 C38 . . . . 60.7(6) ?
C40 C37 C36 C39 . . . . -60.3(6) ?
C42 C43 C44 C45 . . . . -60.4(7) ?
C42 C43 C44 C38 . . . . 60.5(7) ?
C40 C45 C44 C43 . . . . 60.3(7) ?
C40 C45 C44 C38 . . . . -61.0(7) ?
C36 C38 C44 C43 . . . . -59.4(7) ?
C36 C38 C44 C45 . . . . 61.8(7) ?
N1 C36 C39 C42 . . . . 178.5(5) ?
C38 C36 C39 C42 . . . . -60.2(7) ?
C37 C36 C39 C42 . . . . 60.0(7) ?
C41 C42 C39 C36 . . . . -59.6(7) ?
C43 C42 C39 C36 . . . . 59.6(7) ?
C128 C123 C124 C125 . . . . 0.0(9) ?
B5 C123 C124 C125 . . . . 178.8(6) ?
N6 C102 C104 C110 . . . . -179.7(5) ?
C103 C102 C104 C110 . . . . 60.0(6) ?
C105 C102 C104 C110 . . . . -60.0(7) ?
C83 C78 C79 C80 . . . . 0.0(9) ?
N8 C78 C79 C80 . . . . 177.5(6) ?
C83 C78 C79 C84 . . . . -174.4(6) ?
N8 C78 C79 C84 . . . . 3.1(9) ?
C28 C29 C30 C32 . . . . 48.9(9) ?
C24 C29 C30 C32 . . . . -132.2(7) ?
C28 C29 C30 C31 . . . . -74.4(8) ?
C24 C29 C30 C31 . . . . 104.4(7) ?
C78 C79 C80 C81 . . . . 1.7(9) ?
C84 C79 C80 C81 . . . . 176.1(6) ?
C92 C91 C99 C100 . . . . 83.2(7) ?
C90 C91 C99 C100 . . . . -94.5(7) ?
C92 C91 C99 C101 . . . . -41.3(9) ?
C90 C91 C99 C101 . . . . 141.0(6) ?
C13 C12 C17 C16 . . . . -1.0(10) ?
N3 C12 C17 C16 . . . . -178.9(6) ?
C13 C12 C17 C18 . . . . 172.2(6) ?
N3 C12 C17 C18 . . . . -5.7(10) ?
C17 C12 C13 C14 . . . . 0.5(10) ?
N3 C12 C13 C14 . . . . 178.4(6) ?
C17 C12 C13 C21 . . . . -177.3(6) ?
N3 C12 C13 C21 . . . . 0.6(9) ?
C22 C21 C13 C14 . . . . 46.5(9) ?
C23 C21 C13 C14 . . . . -78.8(8) ?
C22 C21 C13 C12 . . . . -135.7(7) ?
C23 C21 C13 C12 . . . . 99.0(8) ?
N8 C68 C69 C70 . . . . -16.4(7) ?
B6 C68 C69 C70 . . . . 161.5(6) ?
B8 C70 C69 C68 . . . . 16.6(7) ?
Si06 C70 C69 C68 . . . . 133.7(5) ?
Si03 C70 C69 C68 . . . . -99.5(5) ?
C106 C111 C110 C109 . . . . 59.1(7) ?
C106 C111 C110 C104 . . . . -60.8(7) ?
C102 C104 C110 C109 . . . . -59.3(7) ?
C102 C104 C110 C111 . . . . 59.9(7) ?
N6 C102 C103 C108 . . . . 178.2(5) ?
C105 C102 C103 C108 . . . . 60.2(7) ?
C104 C102 C103 C108 . . . . -60.2(7) ?
C110 C111 C106 C107 . . . . -58.5(7) ?
C110 C111 C106 C105 . . . . 60.1(7) ?
C123 C124 C125 C126 . . . . 0.0(11) ?
C78 C79 C84 C86 . . . . -147.6(6) ?
C80 C79 C84 C86 . . . . 38.1(8) ?
C78 C79 C84 C85 . . . . 89.7(7) ?
C80 C79 C84 C85 . . . . -84.5(8) ?
C37 C40 C41 C42 . . . . -59.8(7) ?
C45 C40 C41 C42 . . . . 60.0(7) ?
C39 C42 C41 C40 . . . . 59.4(7) ?
C43 C42 C41 C40 . . . . -59.4(7) ?
C79 C80 C81 C82 . . . . -2.3(10) ?
C111 C110 C109 C108 . . . . -59.6(7) ?
C104 C110 C109 C108 . . . . 59.7(7) ?
C94 C95 C96 C97 . . . . -35.2(9) ?
C90 C95 C96 C97 . . . . 147.7(6) ?
C94 C95 C96 C98 . . . . 87.1(7) ?
C90 C95 C96 C98 . . . . -90.0(7) ?
C59 C60 C63 C65 . . . . 11.1(10) ?
C61 C60 C63 C65 . . . . -168.3(6) ?
C59 C60 C63 C64 . . . . 131.2(7) ?
C61 C60 C63 C64 . . . . -48.2(9) ?
C59 C60 C63 C66 . . . . -109.2(8) ?
C61 C60 C63 C66 . . . . 71.4(8) ?
C124 C123 C128 C127 . . . . 0.5(9) ?
B5 C123 C128 C127 . . . . -178.4(6) ?
C123 C128 C127 C126 . . . . -1.0(11) ?
C110 C109 C108 C107 . . . . 59.8(7) ?
C110 C109 C108 C103 . . . . -59.3(7) ?
C102 C103 C108 C107 . . . . -60.1(7) ?
C102 C103 C108 C109 . . . . 59.7(7) ?
C128 C127 C126 C125 . . . . 0.9(10) ?
C128 C127 C126 C129 . . . . -177.4(9) ?
C128 C127 C126 C1A . . . . -176.9(10) ?
C124 C125 C126 C127 . . . . -0.5(10) ?
C124 C125 C126 C129 . . . . 177.9(9) ?
C124 C125 C126 C1A . . . . 177.4(10) ?
C131 C129 C126 C127 . . . . -129.9(11) ?
C130 C129 C126 C127 . . . . -10.4(16) ?
C132 C129 C126 C127 . . . . 107.8(12) ?
C131 C129 C126 C125 . . . . 51.9(14) ?
C130 C129 C126 C125 . . . . 171.4(10) ?
C132 C129 C126 C125 . . . . -70.4(13) ?
C80 C81 C82 C83 . . . . 1.4(9) ?
C78 C83 C82 C81 . . . . 0.2(9) ?
C87 C83 C82 C81 . . . . -178.5(6) ?
N6 C102 C105 C106 . . . . -178.3(5) ?
C103 C102 C105 C106 . . . . -60.0(7) ?
C104 C102 C105 C106 . . . . 60.3(7) ?
C107 C106 C105 C102 . . . . 59.3(8) ?
C111 C106 C105 C102 . . . . -59.5(7) ?
C2 C3 C4 B4 . . . . -13.5(7) ?
C2 C3 C4 Si04 . . . . -127.4(5) ?
C2 C3 C4 Si05 . . . . 104.0(5) ?
C10 Si04 C4 B4 . . . . -42.0(5) ?
C8 Si04 C4 B4 . . . . -159.8(5) ?
C9 Si04 C4 B4 . . . . 77.1(5) ?
C10 Si04 C4 C3 . . . . 67.2(5) ?
C8 Si04 C4 C3 . . . . -50.7(5) ?
C9 Si04 C4 C3 . . . . -173.7(4) ?
C10 Si04 C4 Si05 . . . . -166.0(4) ?
C8 Si04 C4 Si05 . . . . 76.2(4) ?
C9 Si04 C4 Si05 . . . . -46.9(5) ?
C5 Si05 C4 B4 . . . . 78.1(5) ?
C7 Si05 C4 B4 . . . . -41.7(5) ?
C6 Si05 C4 B4 . . . . -162.3(5) ?
C5 Si05 C4 C3 . . . . -33.3(5) ?
C7 Si05 C4 C3 . . . . -153.1(5) ?
C6 Si05 C4 C3 . . . . 86.3(5) ?
C5 Si05 C4 Si04 . . . . -159.1(4) ?
C7 Si05 C4 Si04 . . . . 81.0(5) ?
C6 Si05 C4 Si04 . . . . -39.6(5) ?
C1 N1 B1 C57 . . . . 104.0(7) ?
C36 N1 B1 C57 . . . . -72.5(14) ?
C1 N1 B1 C46 . . . . -111.3(6) ?
C36 N1 B1 C46 . . . . 72.2(13) ?
C36 N1 B1 C1 . . . . -176.5(13) ?
C58 C57 B1 N1 . . . . -175.1(6) ?
C62 C57 B1 N1 . . . . 2.2(10) ?
C58 C57 B1 C46 . . . . 40.0(9) ?
C62 C57 B1 C46 . . . . -142.7(6) ?
C58 C57 B1 C1 . . . . -117.9(7) ?
C62 C57 B1 C1 . . . . 59.4(8) ?
N5 C46 B1 N1 . . . . 85.8(8) ?
N4 C46 B1 N1 . . . . -91.4(8) ?
N5 C46 B1 C57 . . . . -127.3(7) ?
N4 C46 B1 C57 . . . . 55.5(8) ?
N5 C46 B1 C1 . . . . 30.0(10) ?
N4 C46 B1 C1 . . . . -147.2(6) ?
B2 C1 B1 N1 . . . . 173.7(15) ?
N1 C1 B1 C57 . . . . -106.6(6) ?
B2 C1 B1 C57 . . . . 67.0(15) ?
N1 C1 B1 C46 . . . . 97.2(6) ?
B2 C1 B1 C46 . . . . -89.2(15) ?
C67 N6 B5 C123 . . . . -104.6(7) ?
C102 N6 B5 C123 . . . . 78.6(13) ?
C102 N6 B5 C67 . . . . -176.9(13) ?
C67 N6 B5 C112 . . . . 110.0(6) ?
C102 N6 B5 C112 . . . . -66.8(14) ?
C124 C123 B5 N6 . . . . -3.3(10) ?
C128 C123 B5 N6 . . . . 175.5(6) ?
C124 C123 B5 C67 . . . . -60.2(9) ?
C128 C123 B5 C67 . . . . 118.6(7) ?
C124 C123 B5 C112 . . . . 141.6(6) ?
C128 C123 B5 C112 . . . . -39.6(8) ?
B6 C67 B5 N6 . . . . 179.9(14) ?
N6 C67 B5 C123 . . . . 106.2(6) ?
B6 C67 B5 C123 . . . . -73.9(14) ?
N6 C67 B5 C112 . . . . -96.6(6) ?
B6 C67 B5 C112 . . . . 83.3(14) ?
N9 C112 B5 N6 . . . . -86.3(8) ?
N10 C112 B5 N6 . . . . 88.8(8) ?
N9 C112 B5 C123 . . . . 126.4(7) ?
N10 C112 B5 C123 . . . . -58.5(8) ?
N9 C112 B5 C67 . . . . -31.7(9) ?
N10 C112 B5 C67 . . . . 143.4(6) ?
C12 C17 C18 C20 . . . . 93.9(8) ?
C16 C17 C18 C20 . . . . -93.2(8) ?
C12 C17 C18 C19 . . . . -140.4(7) ?
C16 C17 C18 C19 . . . . 32.5(10) ?
N3 C2 B2 C1 . . . . -175.3(6) ?
C3 C2 B2 C1 . . . . 1.7(9) ?
N3 C2 B2 B3 . . . . 5.2(11) ?
C3 C2 B2 B3 . . . . -177.8(6) ?
N1 C1 B2 C2 . . . . 159.6(7) ?
B1 C1 B2 C2 . . . . -11.4(17) ?
N1 C1 B2 B3 . . . . -20.9(12) ?
B1 C1 B2 B3 . . . . 168.1(12) ?
C112 N10 C120 C122 . . . . -128.0(6) ?
C113 N10 C120 C122 . . . . 54.7(8) ?
C112 N10 C120 C121 . . . . 105.5(7) ?
C113 N10 C120 C121 . . . . -71.7(8) ?
C12 C17 C16 C15 . . . . -0.1(10) ?
C18 C17 C16 C15 . . . . -173.2(7) ?
C11 O1 B4 N3 . . . . -3.6(12) ?
C11 O1 B4 C4 . . . . 175.0(6) ?
C2 N3 B4 O1 . . . . 179.5(7) ?
C12 N3 B4 O1 . . . . -6.3(12) ?
C2 N3 B4 C4 . . . . 0.7(8) ?
C12 N3 B4 C4 . . . . 174.9(6) ?
C3 C4 B4 O1 . . . . -170.9(6) ?
Si04 C4 B4 O1 . . . . -55.7(8) ?
Si05 C4 B4 O1 . . . . 70.8(8) ?
C3 C4 B4 N3 . . . . 8.0(7) ?
Si04 C4 B4 N3 . . . . 123.2(5) ?
Si05 C4 B4 N3 . . . . -110.3(5) ?
N8 C68 B6 C67 . . . . 178.3(6) ?
C69 C68 B6 C67 . . . . 0.9(10) ?
N8 C68 B6 B7 . . . . -3.3(11) ?
C69 C68 B6 B7 . . . . 179.4(6) ?
N6 C67 B6 C68 . . . . -163.4(8) ?
B5 C67 B6 C68 . . . . 16.8(16) ?
N6 C67 B6 B7 . . . . 18.1(13) ?
B5 C67 B6 B7 . . . . -161.8(11) ?
C77 O2 B8 N8 . . . . -8.5(11) ?
C77 O2 B8 C70 . . . . 171.3(6) ?
C68 N8 B8 O2 . . . . -178.2(6) ?
C78 N8 B8 O2 . . . . 5.1(11) ?
C68 N8 B8 C70 . . . . 2.0(8) ?
C78 N8 B8 C70 . . . . -174.7(6) ?
C69 C70 B8 O2 . . . . 168.7(6) ?
Si06 C70 B8 O2 . . . . 52.5(8) ?
Si03 C70 B8 O2 . . . . -74.6(7) ?
C69 C70 B8 N8 . . . . -11.4(7) ?
Si06 C70 B8 N8 . . . . -127.7(5) ?
Si03 C70 B8 N8 . . . . 105.3(5) ?
C12 C13 C14 C15 . . . . 1.1(10) ?
C21 C13 C14 C15 . . . . 178.9(7) ?
C111 C106 C107 C108 . . . . 58.3(7) ?
C105 C106 C107 C108 . . . . -59.8(7) ?
C109 C108 C107 C106 . . . . -59.4(7) ?
C103 C108 C107 C106 . . . . 60.1(7) ?
C13 C14 C15 C16 . . . . -2.2(11) ?
C17 C16 C15 C14 . . . . 1.7(11) ?
C04F C03W C049 C04G . . . . -2.5(16) ?
C04G C03X C04E C04F . . . . 0.9(13) ?
C04M C03X C04E C04F . . . . 178.9(8) ?
C03X C04E C04F C03W . . . . -2.8(14) ?
C049 C03W C04F C04E . . . . 3.4(14) ?
C03W C049 C04G C03X . . . . 0.8(17) ?
C04E C03X C04G C049 . . . . 0.1(14) ?
C04M C03X C04G C049 . . . . -177.9(9) ?
C048 C04J C04K C04O . . . . 0.000000 ?
C04R C04J C04K C04O . . . . 179.6(8) ?
C04J C04K C04O C04L . . . . 0.000000 ?
C04K C04O C04L C04N . . . . 0.000000 ?
C04O C04L C04N C048 . . . . 0.000000 ?
C04L C04N C048 C04J . . . . 0.000000 ?
C04K C04J C048 C04N . . . . 0.000000 ?
C04R C04J C048 C04N . . . . -179.6(8) ?
C127 C126 C1A C1D . . . . -53.0(19) ?
C125 C126 C1A C1D . . . . 129.3(15) ?
C127 C126 C1A C1C . . . . -174.4(14) ?
C125 C126 C1A C1C . . . . 8.(2) ?
C127 C126 C1A C1B . . . . 67.8(18) ?
C125 C126 C1A C1B . . . . -109.8(16) ?
